data_7057764
loop_
_publ_author_name
'Yao, Min-Xia'
'Cai, Li-Zheng'
'Deng, Xiao-Wei'
'Zhang, Wei'
'Liu, Sui-Jun'
'Cai, Xu-Min'

_publ_section_title
;
 Self-assembly of rare octanuclear quad(double-stranded) cluster helicates
 showing slow magnetic relaxation and the magnetocaloric effect
;
_journal_issue 21
_journal_name_full 'New Journal of Chemistry'
_journal_page_first 17652
_journal_paper_doi 10.1039/C8NJ04169E
_journal_volume 42
_journal_year 2018
_chemical_formula_sum 'C210 H196 Cl4 N24 O60 Tb8'
_chemical_formula_weight 5429.06
_space_group_crystal_system triclinic
_space_group_IT_number 2
_space_group_name_Hall '-P 1'
_space_group_name_H-M_alt 'P -1'
_symmetry_space_group_name_Hall '-P 1'
_symmetry_space_group_name_H-M 'P -1'
_atom_sites_solution_hydrogens mixed
_audit_creation_method SHELXL-2016/6
_audit_update_record
;
2018-09-22 deposited with the CCDC.
2018-09-28 downloaded from the CCDC.
;
_cell_angle_alpha 83.690(2)
_cell_angle_beta 75.612(3)
_cell_angle_gamma 67.783(2)
_cell_formula_units_Z 2
_cell_length_a 18.6643(15)
_cell_length_b 20.4817(15)
_cell_length_c 34.2977(18)
_cell_measurement_reflns_used 9913
_cell_measurement_temperature 157(2)
_cell_measurement_theta_max 25.30
_cell_measurement_theta_min 2.54
_cell_volume 11755.3(14)
_computing_cell_refinement 'Bruker SMART'
_computing_data_collection 'Bruker SMART'
_computing_data_reduction 'Bruker SAINT'
_computing_molecular_graphics 'Bruker SHELXTL'
_computing_publication_material 'Bruker SHELXTL'
_computing_structure_refinement 'SHELXL-2016/6 (Sheldrick, 2016)'
_computing_structure_solution 'Bruker SHELXTL'
_diffrn_ambient_temperature 157(2)
_diffrn_measured_fraction_theta_full 0.986
_diffrn_measured_fraction_theta_max 0.981
_diffrn_measurement_device_type 'PHOTON100 CMOS detector'
_diffrn_measurement_method 'omega scan'
_diffrn_radiation_type MoK\a
_diffrn_radiation_wavelength 0.71073
_diffrn_reflns_av_R_equivalents 0.0260
_diffrn_reflns_av_unetI/netI 0.0776
_diffrn_reflns_Laue_measured_fraction_full 0.986
_diffrn_reflns_Laue_measured_fraction_max 0.981
_diffrn_reflns_limit_h_max 22
_diffrn_reflns_limit_h_min -20
_diffrn_reflns_limit_k_max 24
_diffrn_reflns_limit_k_min -21
_diffrn_reflns_limit_l_max 41
_diffrn_reflns_limit_l_min -40
_diffrn_reflns_number 116829
_diffrn_reflns_point_group_measured_fraction_full 0.986
_diffrn_reflns_point_group_measured_fraction_max 0.981
_diffrn_reflns_theta_full 25.242
_diffrn_reflns_theta_max 25.309
_diffrn_reflns_theta_min 1.074
_exptl_absorpt_coefficient_mu 2.499
_exptl_absorpt_correction_T_max 0.7452
_exptl_absorpt_correction_T_min 0.6166
_exptl_absorpt_correction_type multi-scan
_exptl_absorpt_process_details 'SADABS (Bruker, 2013)'
_exptl_crystal_colour 'black red'
_exptl_crystal_density_diffrn 1.534
_exptl_crystal_description block
_exptl_crystal_F_000 5384
_exptl_crystal_size_max 0.240
_exptl_crystal_size_mid 0.220
_exptl_crystal_size_min 0.200
_refine_diff_density_max 1.228
_refine_diff_density_min -0.809
_refine_diff_density_rms 0.101
_refine_ls_extinction_method none
_refine_ls_goodness_of_fit_ref 0.843
_refine_ls_hydrogen_treatment constr
_refine_ls_matrix_type fullcycle
_refine_ls_number_parameters 2739
_refine_ls_number_reflns 42082
_refine_ls_number_restraints 0
_refine_ls_restrained_S_all 0.843
_refine_ls_R_factor_all 0.0650
_refine_ls_R_factor_gt 0.0328
_refine_ls_shift/su_max 0.004
_refine_ls_shift/su_mean 0.000
_refine_ls_structure_factor_coef Fsqd
_refine_ls_weighting_details 'w=1/[\s^2^(Fo^2^)+(0.0500P)^2^+1.2200P] where P=(Fo^2^+2Fc^2^)/3'
_refine_ls_weighting_scheme calc
_refine_ls_wR_factor_gt 0.0800
_refine_ls_wR_factor_ref 0.0845
_reflns_Friedel_coverage 0.000
_reflns_number_gt 27749
_reflns_number_total 42082
_reflns_threshold_expression 'I > 2\s(I)'
_cod_data_source_file c8nj04169e2.cif
_cod_data_source_block d160707b_sq
_cod_depositor_comments 'Adding full bibliography for 7057763--7057766.cif.'
_cod_database_code 7057764
_shelx_shelxl_version_number 2016/6
_shelx_space_group_comment
;
The symmetry employed for this shelxl refinement is uniquely defined
by the following loop, which should always be used as a source of
symmetry information in preference to the above space-group names.
They are only intended as comments.
;
_shelx_estimated_absorpt_t_min 0.585
_shelx_estimated_absorpt_t_max 0.635

loop_
_space_group_symop_operation_xyz
'x, y, z'
'-x, -y, -z'

loop_
_atom_site_label
_atom_site_type_symbol
_atom_site_fract_x
_atom_site_fract_y
_atom_site_fract_z
_atom_site_U_iso_or_equiv
_atom_site_adp_type
_atom_site_occupancy
_atom_site_site_symmetry_order
_atom_site_calc_flag
_atom_site_refinement_flags_posn
_atom_site_refinement_flags_adp
Tb1 Tb 0.18141(2) 0.79700(2) 0.07867(2) 0.02988(6) Uani 1 1 d . .
Tb2 Tb 0.25653(2) 0.62253(2) 0.21072(2) 0.02965(6) Uani 1 1 d . .
Tb3 Tb 0.14859(2) 0.55132(2) 0.15893(2) 0.02983(6) Uani 1 1 d . .
Tb4 Tb 0.12577(2) 0.54827(2) 0.28188(2) 0.02868(6) Uani 1 1 d . .
Tb5 Tb 0.29446(2) 0.41208(2) 0.20515(2) 0.02898(6) Uani 1 1 d . .
Tb6 Tb 0.31493(2) 0.38211(2) 0.30878(2) 0.03072(6) Uani 1 1 d . .
Tb7 Tb 0.12765(2) 0.36891(2) 0.29632(2) 0.02929(6) Uani 1 1 d . .
Tb8 Tb 0.25638(2) 0.17129(2) 0.41590(2) 0.03300(6) Uani 1 1 d . .
C1 C 0.4248(3) 0.6204(3) 0.14828(15) 0.0392(13) Uani 1 1 d . .
C2 C 0.4821(3) 0.5530(3) 0.14379(15) 0.0385(13) Uani 1 1 d . .
H2 H 0.466270 0.513394 0.146720 0.046 Uiso 1 1 calc R U
C3 C 0.5613(3) 0.5427(3) 0.13520(17) 0.0553(16) Uani 1 1 d . .
H3 H 0.598913 0.495730 0.132457 0.066 Uiso 1 1 calc R U
C4 C 0.5888(3) 0.5975(3) 0.13034(19) 0.0612(18) Uani 1 1 d . .
H4 H 0.644130 0.588414 0.124345 0.073 Uiso 1 1 calc R U
C5 C 0.5332(3) 0.6673(3) 0.13444(18) 0.0554(16) Uani 1 1 d . .
H5 H 0.550324 0.706169 0.130890 0.067 Uiso 1 1 calc R U
C6 C 0.4523(3) 0.6781(2) 0.14384(15) 0.0363(13) Uani 1 1 d . .
C7 C 0.4500(3) 0.8192(3) 0.16881(18) 0.0569(16) Uani 1 1 d . .
H7A H 0.470359 0.780189 0.187222 0.085 Uiso 1 1 calc R U
H7B H 0.428622 0.863939 0.183010 0.085 Uiso 1 1 calc R U
H7C H 0.493282 0.819793 0.145863 0.085 Uiso 1 1 calc R U
C8 C 0.3847(3) 0.8095(3) 0.15382(15) 0.0383(13) Uani 1 1 d . .
C9 C 0.3179(3) 0.8693(3) 0.14978(15) 0.0400(13) Uani 1 1 d . .
H9 H 0.313567 0.913935 0.157679 0.048 Uiso 1 1 calc R U
C10 C 0.2579(3) 0.8642(2) 0.13437(13) 0.0327(12) Uani 1 1 d . .
C11 C 0.1895(3) 0.9292(2) 0.12696(14) 0.0330(12) Uani 1 1 d . .
C12 C 0.1717(3) 0.9977(3) 0.14147(14) 0.0399(13) Uani 1 1 d . .
H12K H 0.203280 1.005147 0.157111 0.048 Uiso 1 1 calc R U
C13 C 0.1066(3) 1.0533(3) 0.13205(16) 0.0473(15) Uani 1 1 d . .
H13 H 0.093484 1.099477 0.141088 0.057 Uiso 1 1 calc R U
C14 C 0.0604(3) 1.0406(3) 0.10905(16) 0.0455(14) Uani 1 1 d . .
H14 H 0.014523 1.077284 0.103226 0.055 Uiso 1 1 calc R U
C15 C 0.0841(3) 0.9726(2) 0.09514(14) 0.0326(12) Uani 1 1 d . .
C16 C 0.0410(3) 0.9527(2) 0.06985(15) 0.0360(13) Uani 1 1 d . .
C17 C -0.0282(3) 0.9967(3) 0.06006(16) 0.0476(15) Uani 1 1 d . .
H17 H -0.045890 1.044821 0.066997 0.057 Uiso 1 1 calc R U
C18 C -0.0758(3) 0.9787(3) 0.04099(15) 0.0399(13) Uani 1 1 d . .
C19 C -0.1521(3) 1.0333(3) 0.03320(17) 0.0547(16) Uani 1 1 d . .
H19A H -0.159618 1.024442 0.007268 0.082 Uiso 1 1 calc R U
H19B H -0.149653 1.080414 0.032556 0.082 Uiso 1 1 calc R U
H19C H -0.196742 1.030699 0.054696 0.082 Uiso 1 1 calc R U
C20 C -0.0970(3) 0.8854(3) 0.01157(16) 0.0448(14) Uani 1 1 d . .
C21 C -0.1723(4) 0.8923(3) 0.02902(19) 0.0554(16) Uani 1 1 d . .
H21K H -0.198480 0.917907 0.053215 0.067 Uiso 1 1 calc R U
C22 C -0.2128(4) 0.8612(4) 0.0112(2) 0.0692(19) Uani 1 1 d . .
H22K H -0.266710 0.867501 0.022873 0.083 Uiso 1 1 calc R U
C23 C -0.1735(4) 0.8216(3) -0.02333(18) 0.0587(17) Uani 1 1 d . .
H23 H -0.200013 0.800891 -0.035538 0.070 Uiso 1 1 calc R U
C24 C -0.0958(4) 0.8130(3) -0.03944(18) 0.0608(17) Uani 1 1 d . .
H24 H -0.068349 0.784706 -0.062571 0.073 Uiso 1 1 calc R U
C25 C -0.0564(3) 0.8436(3) -0.02353(17) 0.0468(14) Uani 1 1 d . .
C26 C 0.4512(4) 0.9263(3) 0.06874(18) 0.0587(17) Uani 1 1 d . .
C27 C 0.4725(5) 0.9616(4) 0.0951(2) 0.074(2) Uani 1 1 d . .
H27 H 0.521921 0.941649 0.102918 0.088 Uiso 1 1 calc R U
C28 C 0.4175(5) 1.0258(4) 0.1086(2) 0.078(2) Uani 1 1 d . .
H28 H 0.428832 1.050113 0.126913 0.093 Uiso 1 1 calc R U
C29 C 0.3460(5) 1.0570(3) 0.0966(2) 0.071(2) Uani 1 1 d . .
H29 H 0.309017 1.101415 0.106909 0.085 Uiso 1 1 calc R U
C30 C 0.3290(4) 1.0216(3) 0.06887(17) 0.0643(19) Uani 1 1 d . .
H30 H 0.281731 1.043287 0.059199 0.077 Uiso 1 1 calc R U
C31 C 0.3801(4) 0.9574(3) 0.05635(16) 0.0484(15) Uani 1 1 d . .
C32 C 0.4504(4) 0.9251(4) -0.02834(19) 0.078(2) Uani 1 1 d . .
H32A H 0.443813 0.969979 -0.017684 0.117 Uiso 1 1 calc R U
H32B H 0.447012 0.931661 -0.056651 0.117 Uiso 1 1 calc R U
H32C H 0.502331 0.889884 -0.026191 0.117 Uiso 1 1 calc R U
C33 C 0.3873(3) 0.9006(3) -0.00502(16) 0.0528(16) Uani 1 1 d . .
C34 C 0.3568(3) 0.8592(3) -0.02286(15) 0.0408(14) Uani 1 1 d . .
H34 H 0.378903 0.847472 -0.050417 0.049 Uiso 1 1 calc R U
C35 C 0.2983(3) 0.8359(3) -0.00260(14) 0.0398(13) Uani 1 1 d . .
C36 C 0.2705(3) 0.7900(2) -0.02231(14) 0.0347(12) Uani 1 1 d . .
C37 C 0.2923(3) 0.7744(2) -0.06195(15) 0.0365(13) Uani 1 1 d . .
H37 H 0.329141 0.791633 -0.079894 0.044 Uiso 1 1 calc R U
C38 C 0.2601(3) 0.7331(3) -0.07610(16) 0.0454(14) Uani 1 1 d . .
H38 H 0.275941 0.719769 -0.103509 0.055 Uiso 1 1 calc R U
C39 C 0.2040(3) 0.7119(3) -0.04877(15) 0.0413(13) Uani 1 1 d . .
H39 H 0.180892 0.683407 -0.057280 0.050 Uiso 1 1 calc R U
C40 C 0.1818(3) 0.7326(3) -0.00899(14) 0.0369(13) Uani 1 1 d . .
C41 C 0.1215(3) 0.7139(2) 0.02289(14) 0.0377(13) Uani 1 1 d . .
C42 C 0.0693(3) 0.6877(3) 0.01422(15) 0.0393(13) Uani 1 1 d . .
H42 H 0.076389 0.676064 -0.012893 0.047 Uiso 1 1 calc R U
C43 C 0.0053(3) 0.6770(3) 0.04335(16) 0.0445(14) Uani 1 1 d . .
C44 C -0.0539(4) 0.6589(3) 0.03034(18) 0.0679(19) Uani 1 1 d . .
H44A H -0.076108 0.631316 0.051633 0.102 Uiso 1 1 calc R U
H44B H -0.028622 0.631043 0.005814 0.102 Uiso 1 1 calc R U
H44C H -0.096552 0.702254 0.024866 0.102 Uiso 1 1 calc R U
C45 C -0.0586(3) 0.6858(3) 0.11677(17) 0.0485(15) Uani 1 1 d . .
C46 C -0.1389(3) 0.7082(3) 0.11798(18) 0.0547(16) Uani 1 1 d . .
H46 H -0.158005 0.721232 0.093967 0.066 Uiso 1 1 calc R U
C47 C -0.1910(4) 0.7113(3) 0.1552(2) 0.068(2) Uani 1 1 d . .
H47 H -0.245937 0.723958 0.156269 0.082 Uiso 1 1 calc R U
C48 C -0.1654(3) 0.6965(3) 0.1906(2) 0.0573(17) Uani 1 1 d . .
H48 H -0.201962 0.699108 0.215688 0.069 Uiso 1 1 calc R U
C49 C -0.0870(3) 0.6782(3) 0.18890(16) 0.0455(15) Uani 1 1 d . .
H49 H -0.070025 0.669366 0.213528 0.055 Uiso 1 1 calc R U
C50 C -0.0296(3) 0.6716(2) 0.15299(15) 0.0327(12) Uani 1 1 d . .
C51 C 0.4755(3) 0.3373(3) 0.22719(14) 0.0391(13) Uani 1 1 d . .
C52 C 0.4995(3) 0.2647(3) 0.21979(16) 0.0508(15) Uani 1 1 d . .
H52 H 0.461543 0.242507 0.227060 0.061 Uiso 1 1 calc R U
C53 C 0.5762(3) 0.2263(3) 0.20238(17) 0.0558(17) Uani 1 1 d . .
H53 H 0.592130 0.177093 0.198583 0.067 Uiso 1 1 calc R U
C54 C 0.6313(3) 0.2594(3) 0.19015(18) 0.0576(17) Uani 1 1 d . .
H54 H 0.683728 0.233570 0.175930 0.069 Uiso 1 1 calc R U
C55 C 0.6107(3) 0.3281(3) 0.19842(17) 0.0532(16) Uani 1 1 d . .
H55 H 0.649200 0.349725 0.190827 0.064 Uiso 1 1 calc R U
C56 C 0.5331(3) 0.3674(3) 0.21802(16) 0.0422(14) Uani 1 1 d . .
C57 C 0.6271(3) 0.4463(3) 0.23917(18) 0.0610(17) Uani 1 1 d . .
H57A H 0.640630 0.395332 0.243575 0.092 Uiso 1 1 calc R U
H57B H 0.635160 0.466258 0.261683 0.092 Uiso 1 1 calc R U
H57C H 0.661223 0.455089 0.214049 0.092 Uiso 1 1 calc R U
C58 C 0.5416(3) 0.4802(3) 0.23639(16) 0.0472(15) Uani 1 1 d . .
C59 C 0.5005(3) 0.5509(3) 0.24482(15) 0.0441(14) Uani 1 1 d . .
H59 H 0.528075 0.576340 0.252316 0.053 Uiso 1 1 calc R U
C60 C 0.4227(3) 0.5868(3) 0.24314(15) 0.0409(13) Uani 1 1 d . .
C61 C 0.3834(3) 0.6654(3) 0.25027(14) 0.0351(12) Uani 1 1 d . .
C62 C 0.4196(3) 0.7026(3) 0.26615(17) 0.0506(16) Uani 1 1 d . .
H62 H 0.470023 0.679440 0.272574 0.061 Uiso 1 1 calc R U
C63 C 0.3786(4) 0.7739(3) 0.27195(18) 0.0540(16) Uani 1 1 d . .
H63 H 0.399919 0.801098 0.283036 0.065 Uiso 1 1 calc R U
C64 C 0.3063(3) 0.8053(3) 0.26144(16) 0.0474(15) Uani 1 1 d . .
H64 H 0.277096 0.854166 0.265874 0.057 Uiso 1 1 calc R U
C65 C 0.2755(3) 0.7658(3) 0.24434(14) 0.0359(13) Uani 1 1 d . .
C66 C 0.2017(3) 0.7921(3) 0.22966(14) 0.0383(13) Uani 1 1 d . .
C67 C 0.1477(3) 0.8619(3) 0.23580(14) 0.0370(13) Uani 1 1 d . .
H67 H 0.161122 0.893081 0.248603 0.044 Uiso 1 1 calc R U
C68 C 0.0748(3) 0.8880(3) 0.22405(15) 0.0445(14) Uani 1 1 d . .
C69 C 0.0184(3) 0.9627(3) 0.23329(18) 0.0591(17) Uani 1 1 d . .
H69A H -0.006316 0.983000 0.210491 0.089 Uiso 1 1 calc R U
H69B H 0.047759 0.990842 0.237968 0.089 Uiso 1 1 calc R U
H69C H -0.022838 0.962838 0.257433 0.089 Uiso 1 1 calc R U
C70 C -0.0101(3) 0.8628(3) 0.18644(16) 0.0449(14) Uani 1 1 d . .
C71 C -0.0880(3) 0.9002(3) 0.20411(19) 0.0642(18) Uani 1 1 d . .
H71 H -0.101166 0.919981 0.229904 0.077 Uiso 1 1 calc R U
C72 C -0.1472(4) 0.9090(3) 0.1842(2) 0.0683(19) Uani 1 1 d . .
H72 H -0.201229 0.934182 0.196508 0.082 Uiso 1 1 calc R U
C73 C -0.1273(4) 0.8806(3) 0.14571(19) 0.0563(16) Uani 1 1 d . .
H73 H -0.167751 0.887970 0.131729 0.068 Uiso 1 1 calc R U
C74 C -0.0496(3) 0.8424(3) 0.12821(17) 0.0470(14) Uani 1 1 d . .
H74 H -0.036845 0.822257 0.102549 0.056 Uiso 1 1 calc R U
C75 C 0.0110(3) 0.8329(2) 0.14801(15) 0.0361(13) Uani 1 1 d . .
C76 C 0.3556(3) 0.6693(2) 0.05136(15) 0.0362(13) Uani 1 1 d . .
C77 C 0.4110(3) 0.7008(3) 0.04786(15) 0.0390(13) Uani 1 1 d . .
H77 H 0.397802 0.740613 0.063756 0.047 Uiso 1 1 calc R U
C78 C 0.4831(3) 0.6765(3) 0.02260(16) 0.0482(15) Uani 1 1 d . .
H78 H 0.521019 0.697411 0.021729 0.058 Uiso 1 1 calc R U
C79 C 0.5011(3) 0.6204(3) -0.00216(18) 0.0572(17) Uani 1 1 d . .
H79 H 0.550913 0.604831 -0.020885 0.069 Uiso 1 1 calc R U
C80 C 0.4500(3) 0.5878(3) -0.00031(16) 0.0506(15) Uani 1 1 d . .
H80 H 0.464758 0.548294 -0.016722 0.061 Uiso 1 1 calc R U
C81 C 0.3755(3) 0.6120(3) 0.02570(15) 0.0387(13) Uani 1 1 d . .
C82 C 0.3402(3) 0.5409(3) -0.03657(15) 0.0469(14) Uani 1 1 d . .
H82A H 0.354631 0.582130 -0.046098 0.070 Uiso 1 1 calc R U
H82B H 0.305839 0.536225 -0.052692 0.070 Uiso 1 1 calc R U
H82C H 0.388460 0.498396 -0.039270 0.070 Uiso 1 1 calc R U
C83 C 0.2974(3) 0.5498(2) 0.00628(14) 0.0352(12) Uani 1 1 d . .
C84 C 0.2359(3) 0.5265(3) 0.02018(15) 0.0389(13) Uani 1 1 d . .
H84 H 0.220956 0.506273 0.001353 0.047 Uiso 1 1 calc R U
C85 C 0.1930(3) 0.5304(3) 0.06070(15) 0.0379(13) Uani 1 1 d . .
C86 C 0.1234(3) 0.5067(3) 0.07149(15) 0.0390(13) Uani 1 1 d . .
C87 C 0.0910(3) 0.4855(3) 0.04480(15) 0.0527(17) Uani 1 1 d . .
H87 H 0.115205 0.482400 0.016871 0.063 Uiso 1 1 calc R U
C88 C 0.0239(4) 0.4692(4) 0.05906(17) 0.068(2) Uani 1 1 d . .
H88 H 0.001631 0.454289 0.041286 0.081 Uiso 1 1 calc R U
C89 C -0.0104(3) 0.4751(3) 0.09998(17) 0.0519(15) Uani 1 1 d . .
H89 H -0.056597 0.463960 0.110689 0.062 Uiso 1 1 calc R U
C90 C 0.0235(3) 0.4974(3) 0.12500(14) 0.0358(13) Uani 1 1 d . .
C91 C -0.0113(3) 0.5074(2) 0.16870(14) 0.0337(12) Uani 1 1 d . .
C92 C -0.0833(3) 0.5064(3) 0.18678(15) 0.0426(14) Uani 1 1 d . .
H92 H -0.111766 0.497251 0.169961 0.051 Uiso 1 1 calc R U
C93 C -0.1206(3) 0.5169(3) 0.22644(15) 0.0378(13) Uani 1 1 d . .
C94 C -0.2029(3) 0.5145(3) 0.24087(18) 0.0578(17) Uani 1 1 d . .
H94B H -0.216864 0.497540 0.219231 0.087 Uiso 1 1 calc R U
H94C H -0.241248 0.561864 0.248503 0.087 Uiso 1 1 calc R U
H94A H -0.203951 0.482416 0.264246 0.087 Uiso 1 1 calc R U
C95 C -0.10561(18) 0.54161(17) 0.29482(7) 0.0391(13) Uani 1 1 d G .
C96 C -0.18421(16) 0.57615(17) 0.31436(9) 0.0454(14) Uani 1 1 d G .
H96 H -0.224455 0.597223 0.300852 0.054 Uiso 1 1 d R U
C97 C -0.20387(14) 0.58547(18) 0.35573(10) 0.0553(17) Uani 1 1 d G .
H97 H -0.257581 0.609072 0.369082 0.066 Uiso 1 1 calc R U
C98 C -0.1449(2) 0.56026(19) 0.37756(7) 0.0467(15) Uani 1 1 d G .
H98 H -0.158368 0.566632 0.405836 0.056 Uiso 1 1 calc R U
C99 C -0.06634(17) 0.52573(17) 0.35803(9) 0.0436(14) Uani 1 1 d G .
H99 H -0.026060 0.508497 0.372948 0.052 Uiso 1 1 calc R U
C100 C -0.04668(14) 0.51640(16) 0.31666(9) 0.0295(12) Uani 1 1 d G .
C101 C 0.3201(2) 0.10001(17) 0.32190(9) 0.0456(14) Uani 1 1 d G .
C102 C 0.27468(18) 0.06057(19) 0.32002(10) 0.0526(15) Uani 1 1 d G .
H102 H 0.226581 0.066861 0.339512 0.063 Uiso 1 1 calc R U
C103 C 0.2996(2) 0.01192(19) 0.28964(12) 0.0580(17) Uani 1 1 d G .
H103 H 0.268578 -0.015037 0.288356 0.070 Uiso 1 1 calc R U
C104 C 0.3700(2) 0.00271(19) 0.26112(10) 0.077(2) Uani 1 1 d G .
H104 H 0.387054 -0.030540 0.240356 0.093 Uiso 1 1 calc R U
C105 C 0.41543(19) 0.0421(2) 0.26300(10) 0.0642(18) Uani 1 1 d G .
H105 H 0.463534 0.035853 0.243511 0.077 Uiso 1 1 calc R U
C106 C 0.3905(2) 0.09080(18) 0.29339(11) 0.0441(14) Uani 1 1 d G .
C107 C 0.5680(3) 0.0457(3) 0.28867(19) 0.0599(17) Uani 1 1 d . .
H10A H 0.545045 0.010633 0.301350 0.090 Uiso 1 1 calc R U
H10B H 0.613818 0.040269 0.299534 0.090 Uiso 1 1 calc R U
H10C H 0.585038 0.038819 0.259512 0.090 Uiso 1 1 calc R U
C108 C 0.5080(3) 0.1170(3) 0.29710(16) 0.0485(15) Uani 1 1 d . .
C109 C 0.5299(3) 0.1713(3) 0.30661(15) 0.0420(14) Uani 1 1 d . .
H109 H 0.583135 0.159085 0.308936 0.050 Uiso 1 1 calc R U
C110 C 0.4784(3) 0.2423(3) 0.31289(15) 0.0373(13) Uani 1 1 d . .
C111 C 0.5064(3) 0.2964(3) 0.32027(15) 0.0376(13) Uani 1 1 d . .
C112 C 0.5812(3) 0.2848(3) 0.32683(17) 0.0578(17) Uani 1 1 d . .
H112 H 0.620317 0.238561 0.324901 0.069 Uiso 1 1 calc R U
C113 C 0.5986(3) 0.3399(3) 0.3360(2) 0.0628(18) Uani 1 1 d . .
H113 H 0.648762 0.332331 0.341323 0.075 Uiso 1 1 calc R U
C114 C 0.5405(3) 0.4072(3) 0.33738(17) 0.0553(17) Uani 1 1 d . .
H114 H 0.549974 0.446858 0.343697 0.066 Uiso 1 1 calc R U
C115 C 0.4685(3) 0.4150(3) 0.32924(15) 0.0368(13) Uani 1 1 d . .
C116 C 0.4009(3) 0.4841(3) 0.33007(13) 0.0328(12) Uani 1 1 d . .
C117 C 0.4028(3) 0.5435(3) 0.34637(15) 0.0399(13) Uani 1 1 d . .
H117 H 0.449095 0.538029 0.355267 0.048 Uiso 1 1 calc R U
C118 C 0.3424(3) 0.6094(3) 0.35046(15) 0.0445(14) Uani 1 1 d . .
C119 C 0.3534(4) 0.6666(3) 0.36763(18) 0.0589(17) Uani 1 1 d . .
H11A H 0.333548 0.710377 0.352275 0.088 Uiso 1 1 calc R U
H11B H 0.409962 0.654527 0.366317 0.088 Uiso 1 1 calc R U
H11C H 0.323904 0.673077 0.395765 0.088 Uiso 1 1 calc R U
C120 C 0.2084(3) 0.6826(2) 0.33718(14) 0.0367(13) Uani 1 1 d . .
C121 C 0.1785(3) 0.7344(3) 0.36500(15) 0.0449(14) Uani 1 1 d . .
H121 H 0.203829 0.730872 0.386415 0.054 Uiso 1 1 calc R U
C122 C 0.1118(3) 0.7916(3) 0.36179(15) 0.0447(14) Uani 1 1 d . .
H122 H 0.091829 0.828136 0.380857 0.054 Uiso 1 1 calc R U
C123 C 0.0727(3) 0.7974(3) 0.33140(16) 0.0429(14) Uani 1 1 d . .
H123 H 0.027449 0.838313 0.329217 0.051 Uiso 1 1 calc R U
C124 C 0.0997(3) 0.7436(3) 0.30427(15) 0.0423(14) Uani 1 1 d . .
H124 H 0.071915 0.746180 0.284063 0.051 Uiso 1 1 calc R U
C125 C 0.1698(3) 0.6840(3) 0.30688(14) 0.0390(13) Uani 1 1 d . .
C126 C 0.2424(3) 0.3816(2) 0.12182(14) 0.0327(12) Uani 1 1 d . .
C127 C 0.3009(3) 0.3818(3) 0.08876(14) 0.0377(13) Uani 1 1 d . .
H127 H 0.325125 0.415700 0.086652 0.045 Uiso 1 1 calc R U
C128 C 0.3253(3) 0.3346(3) 0.05868(17) 0.0550(16) Uani 1 1 d . .
H128 H 0.364573 0.337853 0.035697 0.066 Uiso 1 1 calc R U
C129 C 0.2942(3) 0.2808(3) 0.06046(17) 0.0561(17) Uani 1 1 d . .
H129 H 0.312265 0.247043 0.039853 0.067 Uiso 1 1 calc R U
C130 C 0.2362(3) 0.2808(3) 0.09396(16) 0.0472(15) Uani 1 1 d . .
H130 H 0.216011 0.243874 0.097198 0.057 Uiso 1 1 calc R U
C131 C 0.2059(3) 0.3303(2) 0.12281(14) 0.0326(12) Uani 1 1 d . .
C132 C 0.0624(3) 0.2957(3) 0.12440(15) 0.0575(17) Uani 1 1 d . .
H13A H 0.076839 0.322960 0.100508 0.086 Uiso 1 1 calc R U
H13B H 0.005536 0.304235 0.129725 0.086 Uiso 1 1 calc R U
H13C H 0.092983 0.245313 0.119745 0.086 Uiso 1 1 calc R U
C133 C 0.0805(3) 0.3178(3) 0.15989(15) 0.0384(13) Uani 1 1 d . .
C134 C 0.0260(3) 0.3242(3) 0.19647(14) 0.0385(13) Uani 1 1 d . .
H134 H -0.019619 0.313407 0.197189 0.046 Uiso 1 1 calc R U
C135 C 0.0329(3) 0.3449(3) 0.23176(15) 0.0351(12) Uani 1 1 d . .
C136 C -0.0290(3) 0.3475(3) 0.27084(16) 0.0399(13) Uani 1 1 d . .
C137 C -0.1018(3) 0.3451(3) 0.27203(17) 0.0522(16) Uani 1 1 d . .
H137 H -0.117196 0.340757 0.248311 0.063 Uiso 1 1 calc R U
C138 C -0.1521(3) 0.3493(3) 0.30997(17) 0.0614(19) Uani 1 1 d . .
H138 H -0.203445 0.348258 0.312204 0.074 Uiso 1 1 calc R U
C139 C -0.1295(3) 0.3548(3) 0.34429(17) 0.0553(17) Uani 1 1 d . .
H139 H -0.163823 0.357021 0.370122 0.066 Uiso 1 1 calc R U
C140 C -0.0545(3) 0.3571(2) 0.33966(15) 0.0350(12) Uani 1 1 d . .
C141 C -0.0175(3) 0.3599(2) 0.37296(15) 0.0350(12) Uani 1 1 d . .
C142 C -0.0603(3) 0.3637(2) 0.41272(14) 0.0342(12) Uani 1 1 d . .
H142 H -0.112240 0.362669 0.417741 0.041 Uiso 1 1 calc R U
C143 C -0.0313(3) 0.3689(3) 0.44584(15) 0.0384(13) Uani 1 1 d . .
C144 C -0.0839(3) 0.3757(3) 0.48741(15) 0.0513(15) Uani 1 1 d . .
H14A H -0.051834 0.350050 0.506804 0.077 Uiso 1 1 calc R U
H14B H -0.124494 0.355892 0.488050 0.077 Uiso 1 1 calc R U
H14C H -0.109749 0.425627 0.494481 0.077 Uiso 1 1 calc R U
C145 C 0.0861(3) 0.3698(3) 0.46666(14) 0.0347(12) Uani 1 1 d . .
C146 C 0.0558(3) 0.4140(3) 0.49970(15) 0.0450(14) Uani 1 1 d . .
H146 H 0.000468 0.440843 0.506610 0.054 Uiso 1 1 calc R U
C147 C 0.1040(3) 0.4198(3) 0.52240(16) 0.0486(15) Uani 1 1 d . .
H147 H 0.082660 0.450895 0.544472 0.058 Uiso 1 1 calc R U
C148 C 0.1849(3) 0.3790(3) 0.51249(16) 0.0483(15) Uani 1 1 d . .
H148 H 0.218835 0.382246 0.528148 0.058 Uiso 1 1 calc R U
C149 C 0.2160(3) 0.3344(3) 0.48044(15) 0.0446(14) Uani 1 1 d . .
H149 H 0.271242 0.306932 0.474597 0.053 Uiso 1 1 calc R U
C150 C 0.1682(3) 0.3282(3) 0.45575(14) 0.0351(12) Uani 1 1 d . .
C151 C 0.2918(3) 0.4291(3) 0.40169(14) 0.0397(13) Uani 1 1 d . .
C152 C 0.2449(3) 0.5007(3) 0.40987(15) 0.0398(13) Uani 1 1 d . .
H152 H 0.203575 0.523906 0.395978 0.048 Uiso 1 1 calc R U
C153 C 0.2560(4) 0.5374(3) 0.43646(17) 0.0505(15) Uani 1 1 d . .
H153 H 0.223977 0.585995 0.439982 0.061 Uiso 1 1 calc R U
C154 C 0.3121(4) 0.5068(3) 0.45847(17) 0.0601(18) Uani 1 1 d . .
H154 H 0.317720 0.534132 0.477381 0.072 Uiso 1 1 calc R U
C155 C 0.3615(4) 0.4360(3) 0.45374(16) 0.0531(16) Uani 1 1 d . .
H155 H 0.400474 0.414676 0.469199 0.064 Uiso 1 1 calc R U
C156 C 0.3517(3) 0.3967(3) 0.42528(16) 0.0424(14) Uani 1 1 d . .
C157 C 0.5196(3) 0.3049(3) 0.43497(17) 0.0624(18) Uani 1 1 d . .
H15A H 0.515126 0.350931 0.421961 0.094 Uiso 1 1 calc R U
H15B H 0.573985 0.271261 0.426124 0.094 Uiso 1 1 calc R U
H15C H 0.507020 0.309628 0.464258 0.094 Uiso 1 1 calc R U
C158 C 0.4628(3) 0.2789(3) 0.42361(16) 0.0451(14) Uani 1 1 d . .
C159 C 0.4849(3) 0.2082(3) 0.41775(16) 0.0484(15) Uani 1 1 d . .
H159 H 0.537993 0.178617 0.418431 0.058 Uiso 1 1 calc R U
C160 C 0.4348(3) 0.1767(3) 0.41084(17) 0.0531(16) Uani 1 1 d . .
C161 C 0.4585(3) 0.0987(3) 0.40781(16) 0.0446(14) Uani 1 1 d . .
C162 C 0.5349(3) 0.0512(3) 0.40046(17) 0.0527(16) Uani 1 1 d . .
H162 H 0.578268 0.066424 0.397182 0.063 Uiso 1 1 calc R U
C163 C 0.5478(4) -0.0186(3) 0.3979(2) 0.0693(19) Uani 1 1 d . .
H163 H 0.600480 -0.052378 0.393518 0.083 Uiso 1 1 calc R U
C164 C 0.4841(4) -0.0408(3) 0.40174(18) 0.0590(17) Uani 1 1 d . .
H164 H 0.492987 -0.089089 0.398949 0.071 Uiso 1 1 calc R U
C165 C 0.4060(3) 0.0102(3) 0.40986(15) 0.0455(14) Uani 1 1 d . .
C166 C 0.3300(4) -0.0005(3) 0.41279(16) 0.0492(15) Uani 1 1 d . .
C167 C 0.3280(4) -0.0642(3) 0.40452(18) 0.0618(18) Uani 1 1 d . .
H167 H 0.376433 -0.103757 0.400993 0.074 Uiso 1 1 calc R U
C168 C 0.2605(4) -0.0751(3) 0.40092(18) 0.0544(16) Uani 1 1 d . .
C169 C 0.2704(4) -0.1465(3) 0.3861(2) 0.083(2) Uani 1 1 d . .
H16A H 0.220514 -0.154795 0.395727 0.124 Uiso 1 1 calc R U
H16B H 0.312754 -0.183975 0.396433 0.124 Uiso 1 1 calc R U
H16C H 0.284366 -0.146412 0.356584 0.124 Uiso 1 1 calc R U
C170 C 0.1192(4) -0.0246(3) 0.4024(2) 0.0593(17) Uani 1 1 d . .
C171 C 0.1095(5) -0.0272(3) 0.3631(2) 0.075(2) Uani 1 1 d . .
H171 H 0.152571 -0.031815 0.340570 0.090 Uiso 1 1 calc R U
C172 C 0.0375(5) -0.0229(3) 0.3577(3) 0.080(2) Uani 1 1 d . .
H172 H 0.030172 -0.025821 0.331631 0.096 Uiso 1 1 calc R U
C173 C -0.0252(4) -0.0140(4) 0.3918(3) 0.096(3) Uani 1 1 d . .
H173 H -0.075612 -0.010034 0.388243 0.115 Uiso 1 1 calc R U
C174 C -0.0163(5) -0.0109(4) 0.4300(3) 0.093(3) Uani 1 1 d . .
H174 H -0.060255 -0.004707 0.452213 0.112 Uiso 1 1 calc R U
C175 C 0.0556(4) -0.0168(3) 0.4362(2) 0.075(2) Uani 1 1 d . .
C176 C 0.1590(3) 0.2055(2) 0.26977(15) 0.0327(12) Uani 1 1 d . .
C177 C 0.1927(3) 0.1919(3) 0.22875(15) 0.0449(14) Uani 1 1 d . .
H177 H 0.226125 0.215964 0.214340 0.054 Uiso 1 1 calc R U
C178 C 0.1790(3) 0.1456(3) 0.20901(17) 0.0522(16) Uani 1 1 d . .
H178 H 0.203151 0.138022 0.181218 0.063 Uiso 1 1 calc R U
C179 C 0.1307(4) 0.1091(3) 0.22829(17) 0.0565(16) Uani 1 1 d . .
H179 H 0.119703 0.077790 0.214213 0.068 Uiso 1 1 calc R U
C180 C 0.0981(3) 0.1208(3) 0.27033(18) 0.0517(16) Uani 1 1 d . .
H180 H 0.068785 0.093357 0.285072 0.062 Uiso 1 1 calc R U
C181 C 0.1077(3) 0.1693(3) 0.28959(14) 0.0375(13) Uani 1 1 d . .
C182 C -0.0466(3) 0.1691(3) 0.34430(17) 0.0528(16) Uani 1 1 d . .
H18A H -0.046485 0.188887 0.316940 0.079 Uiso 1 1 calc R U
H18B H -0.096923 0.195528 0.362454 0.079 Uiso 1 1 calc R U
H18C H -0.040723 0.119499 0.344439 0.079 Uiso 1 1 calc R U
C183 C 0.0204(3) 0.1745(3) 0.35807(15) 0.0371(13) Uani 1 1 d . .
C184 C 0.0136(3) 0.1771(3) 0.39909(14) 0.0395(13) Uani 1 1 d . .
H184 H -0.034861 0.178225 0.416806 0.047 Uiso 1 1 calc R U
C185 C 0.0731(3) 0.1780(3) 0.41541(15) 0.0436(14) Uani 1 1 d . .
C186 C 0.0679(3) 0.1763(3) 0.46031(15) 0.0427(14) Uani 1 1 d . .
C187 C 0.0012(4) 0.1780(3) 0.48876(17) 0.0563(16) Uani 1 1 d . .
H187 H -0.044985 0.179822 0.481029 0.068 Uiso 1 1 calc R U
C188 C 0.0025(4) 0.1770(3) 0.52862(19) 0.0659(19) Uani 1 1 d . .
H188 H -0.042794 0.177469 0.548933 0.079 Uiso 1 1 calc R U
C189 C 0.0704(4) 0.1752(3) 0.53905(16) 0.0535(16) Uani 1 1 d . .
H189 H 0.072381 0.174110 0.566530 0.064 Uiso 1 1 calc R U
C190 C 0.1342(3) 0.1751(3) 0.50917(15) 0.0385(13) Uani 1 1 d . .
C191 C 0.2100(3) 0.1759(3) 0.51529(15) 0.0418(14) Uani 1 1 d . .
C192 C 0.2178(4) 0.1894(3) 0.55365(16) 0.0519(16) Uani 1 1 d . .
H192 H 0.176068 0.189666 0.576185 0.062 Uiso 1 1 calc R U
C193 C 0.2833(4) 0.2027(3) 0.56105(16) 0.0549(16) Uani 1 1 d . .
C194 C 0.2811(4) 0.2175(3) 0.60412(18) 0.0692(19) Uani 1 1 d . .
H19D H 0.335070 0.208608 0.606787 0.104 Uiso 1 1 calc R U
H19E H 0.259132 0.186473 0.622871 0.104 Uiso 1 1 calc R U
H19F H 0.247630 0.266803 0.610340 0.104 Uiso 1 1 calc R U
C195 C 0.4097(3) 0.2162(4) 0.53600(16) 0.097(3) Uani 1 1 d G .
C196 C 0.3993(4) 0.2786(3) 0.55297(17) 0.114(3) Uani 1 1 d G .
H196 H 0.347284 0.311443 0.562831 0.137 Uiso 1 1 calc R U
C197 C 0.4650(6) 0.2930(4) 0.55549(19) 0.160(5) Uani 1 1 d G .
H197 H 0.457937 0.335707 0.567088 0.192 Uiso 1 1 calc R U
C198 C 0.5412(4) 0.2450(5) 0.5411(2) 0.178(7) Uani 1 1 d G .
H198 H 0.586084 0.254837 0.542790 0.213 Uiso 1 1 calc R U
C199 C 0.5516(3) 0.1825(5) 0.52410(18) 0.168(7) Uani 1 1 d G .
H199 H 0.603579 0.149704 0.514233 0.202 Uiso 1 1 calc R U
C200 C 0.4858(4) 0.1681(3) 0.52157(16) 0.144(4) Uani 1 1 d G .
C201 C 0.5263(3) 0.3711(3) 0.10558(17) 0.0644(19) Uani 1 1 d . .
H20A H 0.507525 0.422091 0.100382 0.097 Uiso 1 1 calc R U
H20B H 0.547021 0.346312 0.079939 0.097 Uiso 1 1 calc R U
H20C H 0.568628 0.357738 0.120372 0.097 Uiso 1 1 calc R U
C202 C 0.4548(3) 0.3500(3) 0.13158(15) 0.0409(14) Uani 1 1 d . .
C203 C 0.4525(3) 0.2837(3) 0.13065(15) 0.0409(14) Uani 1 1 d . .
H203 H 0.492581 0.251574 0.111511 0.049 Uiso 1 1 calc R U
C204 C 0.3971(3) 0.2612(3) 0.15508(16) 0.0440(14) Uani 1 1 d . .
C205 C 0.4041(4) 0.1842(3) 0.15285(19) 0.070(2) Uani 1 1 d . .
H20D H 0.411450 0.159936 0.178642 0.105 Uiso 1 1 calc R U
H20E H 0.449677 0.160126 0.131396 0.105 Uiso 1 1 calc R U
H20F H 0.355454 0.183538 0.147102 0.105 Uiso 1 1 calc R U
C206 C -0.1175(3) 0.7382(3) 0.29618(18) 0.0623(18) Uani 1 1 d . .
H20G H -0.098825 0.767965 0.274934 0.093 Uiso 1 1 calc R U
H20H H -0.154344 0.767629 0.318746 0.093 Uiso 1 1 calc R U
H20I H -0.144678 0.713958 0.285541 0.093 Uiso 1 1 calc R U
C207 C -0.0471(3) 0.6841(3) 0.31058(16) 0.0395(13) Uani 1 1 d . .
C208 C -0.0411(3) 0.6833(3) 0.35000(16) 0.0392(13) Uani 1 1 d . .
H208 H -0.083627 0.716419 0.367655 0.047 Uiso 1 1 calc R U
C209 C 0.0214(3) 0.6385(3) 0.36583(15) 0.0408(14) Uani 1 1 d . .
C210 C 0.0268(4) 0.6480(3) 0.40865(15) 0.0569(17) Uani 1 1 d . .
H21A H 0.059325 0.602817 0.419009 0.085 Uiso 1 1 calc R U
H21B H -0.026671 0.664125 0.426118 0.085 Uiso 1 1 calc R U
H21C H 0.051066 0.682986 0.408166 0.085 Uiso 1 1 calc R U
Cl1 Cl 0.64560(14) 0.04237(11) 0.13797(6) 0.0927(7) Uani 1 1 d . .
Cl2 Cl 0.80854(9) 0.39961(9) 0.13410(5) 0.0626(5) Uani 1 1 d . .
Cl3 Cl 0.79386(14) 0.95554(12) 0.34051(7) 0.0956(6) Uani 1 1 d . .
Cl4 Cl 0.7456(2) 0.26262(18) 0.42175(12) 0.1696(12) Uani 1 1 d . .
N1 N 0.3901(2) 0.7460(2) 0.14601(11) 0.0356(10) Uani 1 1 d . .
H1 H 0.346320 0.745278 0.141110 0.043 Uiso 1 1 calc R U
N2 N 0.1457(2) 0.91999(19) 0.10437(11) 0.0299(9) Uani 1 1 d . .
N3 N -0.0529(2) 0.9144(2) 0.02824(12) 0.0408(11) Uani 1 1 d . .
H3A H -0.038297 0.884925 0.049772 0.049 Uiso 1 1 d R U
N4 N 0.3565(3) 0.9197(2) 0.03251(13) 0.0482(12) Uani 1 1 d . .
H4A H 0.315735 0.907624 0.044652 0.058 Uiso 1 1 calc R U
N5 N 0.2154(2) 0.77030(19) 0.00382(11) 0.0319(10) Uani 1 1 d . .
N6 N 0.0003(2) 0.6859(2) 0.08144(12) 0.0419(11) Uani 1 1 d . .
H6 H 0.041104 0.693261 0.085862 0.050 Uiso 1 1 calc R U
N7 N 0.5068(2) 0.4401(2) 0.22702(12) 0.0456(12) Uani 1 1 d . .
H7 H 0.456711 0.463428 0.226221 0.055 Uiso 1 1 calc R U
N8 N 0.3161(2) 0.6951(2) 0.23937(11) 0.0340(10) Uani 1 1 d . .
N9 N 0.0557(3) 0.8496(2) 0.20395(12) 0.0445(12) Uani 1 1 d . .
H9A H 0.090730 0.806327 0.200375 0.053 Uiso 1 1 calc R U
N10 N 0.3181(2) 0.5809(2) 0.03157(12) 0.0359(10) Uani 1 1 d . .
H10 H 0.290700 0.582112 0.056570 0.043 Uiso 1 1 calc R U
N11 N 0.0881(2) 0.5131(2) 0.11091(11) 0.0323(10) Uani 1 1 d . .
N12 N -0.0836(2) 0.5286(2) 0.25351(12) 0.0374(11) Uani 1 1 d . .
H12A H -0.035393 0.527657 0.242400 0.045 Uiso 1 1 calc R U
N13 N 0.4324(3) 0.1317(2) 0.29704(13) 0.0511(13) Uani 1 1 d . .
H13D H 0.403006 0.176850 0.299920 0.061 Uiso 1 1 calc R U
N14 N 0.4518(2) 0.3621(2) 0.32176(11) 0.0346(10) Uani 1 1 d . .
N15 N 0.2763(2) 0.6220(2) 0.33739(11) 0.0372(10) Uani 1 1 d . .
H15 H 0.275430 0.585057 0.326910 0.045 Uiso 1 1 calc R U
N16 N 0.1445(2) 0.33223(19) 0.15738(11) 0.0349(10) Uani 1 1 d . .
H16 H 0.149969 0.344635 0.179919 0.042 Uiso 1 1 calc R U
N17 N -0.0046(2) 0.3534(2) 0.30325(11) 0.0313(10) Uani 1 1 d . .
N18 N 0.0406(2) 0.3660(2) 0.44078(12) 0.0388(11) Uani 1 1 d . .
H18 H 0.066851 0.360365 0.415472 0.047 Uiso 1 1 calc R U
N19 N 0.3931(2) 0.3242(2) 0.41898(12) 0.0418(11) Uani 1 1 d . .
H19 H 0.366259 0.304398 0.409815 0.050 Uiso 1 1 calc R U
N20 N 0.3942(3) 0.0792(2) 0.41180(13) 0.0456(12) Uani 1 1 d . .
N21 N 0.1911(3) -0.0239(2) 0.40898(13) 0.0539(13) Uani 1 1 d . .
H21D H 0.188806 0.014482 0.419383 0.065 Uiso 1 1 calc R U
N22 N 0.0836(2) 0.17810(19) 0.33184(12) 0.0364(10) Uani 1 1 d . .
H22A H 0.116846 0.187723 0.342404 0.044 Uiso 1 1 calc R U
N23 N 0.1346(2) 0.1742(2) 0.47066(12) 0.0391(11) Uani 1 1 d . .
N24 N 0.3457(3) 0.1977(3) 0.53233(13) 0.0607(14) Uani 1 1 d . .
H24A H 0.324513 0.225585 0.511689 0.073 Uiso 1 1 d R U
O1 O 0.34850(19) 0.63451(16) 0.15734(9) 0.0373(8) Uani 1 1 d . .
O2 O 0.25399(18) 0.80815(16) 0.12457(9) 0.0350(8) Uani 1 1 d . .
O3 O 0.07536(19) 0.88840(16) 0.05641(10) 0.0383(8) Uani 1 1 d . .
O4 O 0.0187(2) 0.83769(18) -0.03835(11) 0.0499(10) Uani 1 1 d . .
H4X H 0.033364 0.864108 -0.021062 0.060 Uiso 1 1 d R U
O5 O 0.5003(3) 0.8599(2) 0.05497(13) 0.0745(13) Uani 1 1 d . .
H5D H 0.475895 0.844504 0.036940 0.112 Uiso 1 1 d R U
O6 O 0.26675(19) 0.84871(17) 0.03480(10) 0.0404(9) Uani 1 1 d . .
O7 O 0.11912(18) 0.72752(16) 0.05837(10) 0.0352(8) Uani 1 1 d . .
O8 O 0.04649(18) 0.65183(16) 0.15098(9) 0.0346(8) Uani 1 1 d . .
O9 O 0.39927(17) 0.37745(16) 0.24301(9) 0.0323(8) Uani 1 1 d . .
O10 O 0.37699(18) 0.55946(16) 0.23321(10) 0.0363(8) Uani 1 1 d . .
O11 O 0.18745(19) 0.74652(16) 0.21261(9) 0.0371(8) Uani 1 1 d . .
O12 O 0.0881(2) 0.79459(17) 0.13312(10) 0.0413(9) Uani 1 1 d . .
O13 O 0.28327(18) 0.69289(16) 0.07552(9) 0.0341(8) Uani 1 1 d . .
O14 O 0.20792(18) 0.55366(16) 0.08949(9) 0.0333(8) Uani 1 1 d . .
O15 O 0.03711(18) 0.51705(16) 0.18850(9) 0.0322(8) Uani 1 1 d . .
O16 O 0.03072(18) 0.48711(16) 0.29661(9) 0.0327(8) Uani 1 1 d . .
O17 O 0.29645(19) 0.15071(17) 0.34978(10) 0.0409(9) Uani 1 1 d . .
O18 O 0.40431(19) 0.26329(17) 0.31150(9) 0.0381(8) Uani 1 1 d . .
O19 O 0.34322(18) 0.48534(15) 0.31718(9) 0.0336(8) Uani 1 1 d . .
O20 O 0.19475(19) 0.62906(16) 0.28169(9) 0.0368(8) Uani 1 1 d . .
O21 O 0.21853(18) 0.42548(16) 0.15286(9) 0.0328(8) Uani 1 1 d . .
O22 O 0.09122(17) 0.36100(16) 0.23483(9) 0.0309(8) Uani 1 1 d . .
O23 O 0.05286(18) 0.36146(16) 0.36293(9) 0.0335(8) Uani 1 1 d . .
O24 O 0.19601(19) 0.28756(17) 0.42478(9) 0.0383(9) Uani 1 1 d . .
O25 O 0.28611(19) 0.39054(16) 0.37623(9) 0.0352(8) Uani 1 1 d . .
O26 O 0.3630(2) 0.21349(16) 0.40825(10) 0.0411(9) Uani 1 1 d . .
O27 O 0.2648(2) 0.05250(17) 0.42383(10) 0.0467(9) Uani 1 1 d . .
O28 O 0.0629(3) -0.0092(3) 0.47188(13) 0.0827(14) Uani 1 1 d . .
H28X H 0.049538 -0.046889 0.488158 0.099 Uiso 1 1 d R U
O29 O 0.17031(19) 0.25035(16) 0.29019(9) 0.0339(8) Uani 1 1 d . .
O30 O 0.1390(2) 0.18217(18) 0.39402(9) 0.0423(9) Uani 1 1 d . .
O31 O 0.2675(2) 0.16690(18) 0.48380(9) 0.0493(10) Uani 1 1 d . .
O32 O 0.4910(3) 0.1112(3) 0.50647(16) 0.145(3) Uani 1 1 d . .
H32G H 0.442974 0.102092 0.506133 0.217 Uiso 1 1 d R U
O33 O 0.13327(19) 0.60836(16) 0.21852(9) 0.0338(8) Uani 1 1 d . .
H33 H 0.089024 0.655408 0.220368 0.041 Uiso 1 1 calc R U
O34 O 0.27479(18) 0.52514(16) 0.17288(9) 0.0321(8) Uani 1 1 d . .
H34A H 0.316067 0.521399 0.147366 0.039 Uiso 1 1 calc R U
O35 O 0.26440(19) 0.49358(18) 0.25658(10) 0.0451(10) Uani 1 1 d . .
H35X H 0.297823 0.512329 0.256522 0.054 Uiso 1 1 d R U
O36 O 0.15788(19) 0.46426(17) 0.23244(11) 0.0466(10) Uani 1 1 d . .
H36X H 0.129096 0.441551 0.230813 0.056 Uiso 1 1 d R U
O37 O 0.17637(17) 0.44396(16) 0.32114(9) 0.0291(8) Uani 1 1 d . .
H37X H 0.159043 0.450972 0.350838 0.035 Uiso 1 1 d R U
O38 O 0.26214(17) 0.34435(16) 0.26262(9) 0.0326(8) Uani 1 1 d . .
H38A H 0.290520 0.292753 0.257439 0.039 Uiso 1 1 calc R U
O39 O 0.40474(19) 0.40059(17) 0.15382(9) 0.0385(9) Uani 1 1 d . .
O40 O 0.3407(2) 0.29627(16) 0.18256(10) 0.0396(9) Uani 1 1 d . .
O41 O 0.00403(19) 0.64142(16) 0.28326(10) 0.0378(8) Uani 1 1 d . .
O42 O 0.0802(2) 0.58684(17) 0.34741(9) 0.0382(8) Uani 1 1 d . .
O43 O 0.6374(4) 0.0315(3) 0.17828(15) 0.115(2) Uani 1 1 d . .
O44 O 0.6855(3) -0.0170(3) 0.11513(16) 0.1130(19) Uani 1 1 d . .
O45 O 0.7106(4) 0.0757(3) 0.12689(19) 0.134(2) Uani 1 1 d . .
O46 O 0.5847(4) 0.0858(4) 0.12357(17) 0.144(3) Uani 1 1 d . .
O47 O 0.8355(3) 0.3706(3) 0.17207(16) 0.0977(16) Uani 1 1 d . .
O48 O 0.7880(3) 0.4709(2) 0.13877(15) 0.0846(15) Uani 1 1 d . .
O49 O 0.7424(2) 0.3852(2) 0.13081(12) 0.0641(12) Uani 1 1 d . .
O50 O 0.8726(2) 0.3748(2) 0.10130(13) 0.0727(13) Uani 1 1 d . .
O51 O 0.8555(3) 0.9623(3) 0.30906(16) 0.1143(19) Uani 1 1 d . .
O52 O 0.7450(4) 0.9226(3) 0.3250(2) 0.139(2) Uani 1 1 d . .
O53 O 0.7325(4) 1.0253(3) 0.35237(19) 0.136(2) Uani 1 1 d . .
O54 O 0.8319(4) 0.9083(4) 0.3693(2) 0.143(2) Uani 1 1 d . .
O55 O 0.7133(5) 0.2039(4) 0.4481(3) 0.207(4) Uani 1 1 d . .
O56 O 0.7555(4) 0.2347(5) 0.38073(19) 0.178(4) Uani 1 1 d . .
O57 O 0.8156(4) 0.2552(4) 0.4506(3) 0.190(4) Uani 1 1 d . .
O58 O 0.6974(5) 0.3449(4) 0.4257(3) 0.203(4) Uani 1 1 d . .
O1W O 0.19755(19) 0.65814(16) 0.14608(9) 0.0331(8) Uani 1 1 d . .
H11 H 0.238359 0.654038 0.120808 0.040 Uiso 1 1 d R U
H12 H 0.154002 0.704766 0.147706 0.040 Uiso 1 1 d R U
O2W O 0.23092(18) 0.30380(15) 0.34165(9) 0.0319(8) Uani 1 1 d . .
H21 H 0.259456 0.252764 0.335751 0.038 Uiso 1 1 d R U
H22 H 0.207832 0.311189 0.370826 0.038 Uiso 1 1 d R U

loop_
_atom_site_aniso_label
_atom_site_aniso_U_11
_atom_site_aniso_U_22
_atom_site_aniso_U_33
_atom_site_aniso_U_23
_atom_site_aniso_U_13
_atom_site_aniso_U_12
Tb1 0.03103(14) 0.02867(13) 0.02855(14) -0.00618(11) -0.00232(11) -0.01056(11)
Tb2 0.02980(14) 0.03214(14) 0.02776(13) -0.00807(11) 0.00063(11) -0.01451(11)
Tb3 0.02951(14) 0.03176(14) 0.02931(14) -0.00782(11) -0.00095(11) -0.01396(11)
Tb4 0.02859(14) 0.02832(13) 0.02809(13) -0.00729(11) 0.00208(11) -0.01270(11)
Tb5 0.02824(14) 0.02867(13) 0.02801(13) -0.00721(11) 0.00218(11) -0.01167(11)
Tb6 0.02654(14) 0.03293(14) 0.03083(14) -0.00734(11) 0.00038(11) -0.01123(11)
Tb7 0.02676(14) 0.03182(14) 0.02979(14) -0.00754(11) 0.00145(11) -0.01424(11)
Tb8 0.03409(15) 0.03498(14) 0.02859(14) -0.00480(11) -0.00450(11) -0.01157(12)
C1 0.045(3) 0.044(3) 0.033(3) 0.008(3) -0.006(3) -0.025(3)
C2 0.031(3) 0.035(3) 0.042(3) -0.002(3) -0.001(3) -0.007(3)
C3 0.050(4) 0.042(4) 0.054(4) 0.005(3) -0.004(3) -0.002(3)
C4 0.036(4) 0.054(4) 0.083(5) 0.002(4) 0.001(3) -0.015(3)
C5 0.028(3) 0.062(4) 0.074(4) 0.005(3) -0.007(3) -0.019(3)
C6 0.037(3) 0.031(3) 0.035(3) -0.003(2) -0.008(3) -0.006(2)
C7 0.046(4) 0.057(4) 0.077(5) 0.002(3) -0.020(3) -0.027(3)
C8 0.044(3) 0.044(3) 0.036(3) 0.001(3) -0.009(3) -0.027(3)
C9 0.036(3) 0.046(3) 0.045(3) -0.002(3) -0.011(3) -0.021(3)
C10 0.052(3) 0.024(3) 0.024(3) -0.003(2) 0.000(2) -0.020(3)
C11 0.038(3) 0.034(3) 0.026(3) -0.003(2) -0.005(2) -0.012(2)
C12 0.056(4) 0.036(3) 0.029(3) -0.012(2) -0.007(3) -0.016(3)
C13 0.064(4) 0.029(3) 0.049(4) -0.002(3) -0.016(3) -0.014(3)
C14 0.037(3) 0.041(3) 0.048(4) -0.002(3) -0.015(3) 0.001(3)
C15 0.046(3) 0.022(3) 0.030(3) -0.009(2) -0.003(2) -0.014(2)
C16 0.038(3) 0.026(3) 0.039(3) -0.001(2) -0.006(3) -0.008(2)
C17 0.047(4) 0.041(3) 0.041(3) 0.003(3) -0.010(3) -0.003(3)
C18 0.033(3) 0.039(3) 0.043(3) 0.005(3) -0.020(3) -0.003(3)
C19 0.048(4) 0.048(4) 0.063(4) -0.009(3) -0.022(3) -0.004(3)
C20 0.038(3) 0.050(4) 0.042(3) 0.005(3) -0.020(3) -0.006(3)
C21 0.058(4) 0.056(4) 0.065(4) -0.011(3) -0.024(4) -0.027(3)
C22 0.045(4) 0.091(5) 0.080(5) 0.001(4) -0.021(4) -0.030(4)
C23 0.054(4) 0.079(5) 0.059(4) -0.024(4) -0.019(3) -0.032(4)
C24 0.071(5) 0.077(5) 0.045(4) -0.010(3) -0.023(4) -0.030(4)
C25 0.045(4) 0.050(4) 0.046(4) 0.004(3) -0.016(3) -0.015(3)
C26 0.066(5) 0.068(4) 0.050(4) 0.007(3) -0.005(3) -0.041(4)
C27 0.102(6) 0.080(5) 0.064(5) 0.021(4) -0.026(4) -0.061(5)
C28 0.126(7) 0.078(6) 0.052(4) -0.003(4) 0.003(5) -0.075(5)
C29 0.092(6) 0.044(4) 0.083(5) -0.013(4) -0.013(4) -0.033(4)
C30 0.102(6) 0.049(4) 0.049(4) -0.018(3) -0.012(4) -0.035(4)
C31 0.054(4) 0.058(4) 0.044(4) 0.004(3) -0.011(3) -0.033(3)
C32 0.087(5) 0.119(6) 0.061(4) -0.003(4) -0.006(4) -0.081(5)
C33 0.054(4) 0.059(4) 0.040(3) 0.005(3) -0.001(3) -0.022(3)
C34 0.045(3) 0.052(4) 0.027(3) -0.015(3) 0.003(3) -0.023(3)
C35 0.031(3) 0.053(3) 0.023(3) 0.004(3) 0.002(2) -0.008(3)
C36 0.036(3) 0.034(3) 0.032(3) 0.000(2) -0.010(2) -0.010(2)
C37 0.042(3) 0.032(3) 0.034(3) -0.005(2) -0.008(3) -0.012(3)
C38 0.052(4) 0.051(4) 0.035(3) -0.005(3) -0.010(3) -0.018(3)
C39 0.046(3) 0.043(3) 0.041(3) -0.005(3) -0.022(3) -0.013(3)
C40 0.037(3) 0.038(3) 0.027(3) 0.000(2) -0.009(2) -0.003(2)
C41 0.049(3) 0.031(3) 0.026(3) -0.005(2) -0.006(3) -0.007(3)
C42 0.048(3) 0.038(3) 0.034(3) 0.001(2) -0.010(3) -0.019(3)
C43 0.058(4) 0.045(3) 0.043(3) 0.009(3) -0.021(3) -0.028(3)
C44 0.078(5) 0.094(5) 0.058(4) 0.012(4) -0.026(4) -0.057(4)
C45 0.039(3) 0.046(3) 0.059(4) 0.010(3) -0.006(3) -0.020(3)
C46 0.037(4) 0.077(4) 0.058(4) 0.005(3) -0.025(3) -0.023(3)
C47 0.036(4) 0.073(5) 0.094(6) 0.017(4) -0.006(4) -0.029(3)
C48 0.027(3) 0.059(4) 0.071(5) 0.006(3) 0.004(3) -0.010(3)
C49 0.061(4) 0.032(3) 0.037(3) 0.002(3) 0.001(3) -0.017(3)
C50 0.026(3) 0.031(3) 0.043(3) -0.004(2) -0.011(3) -0.010(2)
C51 0.027(3) 0.054(4) 0.030(3) 0.004(3) 0.004(2) -0.016(3)
C52 0.053(4) 0.047(4) 0.042(3) -0.012(3) -0.010(3) -0.005(3)
C53 0.054(4) 0.040(3) 0.054(4) -0.008(3) 0.010(3) -0.007(3)
C54 0.041(4) 0.049(4) 0.063(4) -0.007(3) 0.008(3) -0.005(3)
C55 0.028(3) 0.066(4) 0.055(4) 0.006(3) 0.005(3) -0.017(3)
C56 0.032(3) 0.032(3) 0.052(4) 0.004(3) -0.002(3) -0.006(3)
C57 0.034(3) 0.072(4) 0.069(4) -0.007(4) -0.007(3) -0.012(3)
C58 0.039(3) 0.061(4) 0.051(4) 0.008(3) -0.003(3) -0.036(3)
C59 0.035(3) 0.060(4) 0.044(3) -0.006(3) -0.009(3) -0.023(3)
C60 0.040(3) 0.049(3) 0.036(3) 0.001(3) -0.004(3) -0.022(3)
C61 0.035(3) 0.038(3) 0.037(3) -0.003(2) 0.000(2) -0.023(3)
C62 0.039(3) 0.060(4) 0.072(4) -0.006(3) -0.015(3) -0.035(3)
C63 0.063(4) 0.049(4) 0.065(4) -0.007(3) -0.020(3) -0.032(3)
C64 0.062(4) 0.042(3) 0.045(3) -0.012(3) -0.005(3) -0.027(3)
C65 0.049(3) 0.036(3) 0.033(3) -0.003(2) -0.006(3) -0.029(3)
C66 0.051(4) 0.039(3) 0.026(3) -0.003(2) 0.000(3) -0.022(3)
C67 0.048(4) 0.032(3) 0.036(3) -0.009(2) -0.006(3) -0.021(3)
C68 0.060(4) 0.031(3) 0.038(3) -0.005(3) 0.001(3) -0.017(3)
C69 0.063(4) 0.043(4) 0.064(4) -0.015(3) -0.009(3) -0.010(3)
C70 0.044(4) 0.048(3) 0.036(3) 0.002(3) -0.010(3) -0.010(3)
C71 0.040(4) 0.070(4) 0.058(4) -0.012(3) 0.001(3) 0.003(3)
C72 0.031(4) 0.070(5) 0.086(5) -0.016(4) 0.005(4) -0.005(3)
C73 0.048(4) 0.050(4) 0.066(4) -0.005(3) -0.016(3) -0.008(3)
C74 0.045(4) 0.047(4) 0.054(4) -0.001(3) -0.018(3) -0.018(3)
C75 0.039(3) 0.032(3) 0.034(3) -0.001(2) -0.005(3) -0.012(2)
C76 0.038(3) 0.027(3) 0.037(3) 0.006(2) -0.003(3) -0.010(2)
C77 0.045(3) 0.040(3) 0.037(3) -0.011(3) -0.007(3) -0.019(3)
C78 0.040(4) 0.049(4) 0.054(4) -0.020(3) 0.010(3) -0.022(3)
C79 0.038(4) 0.062(4) 0.057(4) -0.012(3) 0.019(3) -0.019(3)
C80 0.048(4) 0.047(4) 0.047(4) -0.004(3) 0.009(3) -0.017(3)
C81 0.041(3) 0.032(3) 0.037(3) -0.005(2) 0.003(3) -0.013(3)
C82 0.053(4) 0.050(4) 0.039(3) -0.007(3) -0.002(3) -0.023(3)
C83 0.044(3) 0.031(3) 0.034(3) 0.000(2) -0.009(3) -0.018(3)
C84 0.040(3) 0.040(3) 0.030(3) -0.010(2) 0.004(3) -0.012(3)
C85 0.036(3) 0.035(3) 0.036(3) -0.002(2) -0.005(3) -0.008(2)
C86 0.040(3) 0.049(3) 0.031(3) 0.004(3) -0.010(3) -0.019(3)
C87 0.054(4) 0.103(5) 0.023(3) -0.013(3) -0.001(3) -0.054(4)
C88 0.065(4) 0.114(6) 0.036(4) -0.032(4) 0.003(3) -0.048(4)
C89 0.043(4) 0.067(4) 0.052(4) -0.002(3) -0.008(3) -0.028(3)
C90 0.037(3) 0.047(3) 0.034(3) -0.011(3) -0.012(3) -0.022(3)
C91 0.035(3) 0.028(3) 0.037(3) -0.007(2) 0.002(3) -0.016(2)
C92 0.039(3) 0.064(4) 0.040(3) -0.011(3) -0.009(3) -0.032(3)
C93 0.036(3) 0.042(3) 0.043(3) -0.004(3) -0.020(3) -0.016(3)
C94 0.036(3) 0.066(4) 0.072(4) -0.010(3) -0.002(3) -0.024(3)
C95 0.037(3) 0.033(3) 0.042(3) -0.005(3) 0.006(3) -0.015(3)
C96 0.026(3) 0.050(4) 0.046(4) -0.013(3) 0.004(3) -0.004(3)
C97 0.038(4) 0.077(4) 0.043(4) -0.029(3) 0.015(3) -0.020(3)
C98 0.043(4) 0.064(4) 0.033(3) -0.021(3) 0.007(3) -0.023(3)
C99 0.043(4) 0.053(4) 0.036(3) -0.012(3) -0.005(3) -0.019(3)
C100 0.029(3) 0.030(3) 0.033(3) -0.009(2) 0.000(2) -0.016(2)
C101 0.054(4) 0.042(3) 0.033(3) -0.002(3) -0.010(3) -0.008(3)
C102 0.054(4) 0.047(4) 0.057(4) -0.004(3) -0.007(3) -0.021(3)
C103 0.060(4) 0.058(4) 0.065(4) -0.025(3) -0.004(3) -0.030(3)
C104 0.082(5) 0.069(5) 0.071(5) -0.040(4) -0.002(4) -0.017(4)
C105 0.062(4) 0.062(4) 0.056(4) -0.031(3) 0.012(3) -0.016(4)
C106 0.042(3) 0.047(3) 0.039(3) -0.011(3) 0.000(3) -0.015(3)
C107 0.049(4) 0.037(3) 0.075(5) -0.011(3) -0.004(3) 0.000(3)
C108 0.036(3) 0.051(4) 0.044(3) 0.009(3) 0.000(3) -0.008(3)
C109 0.033(3) 0.050(4) 0.037(3) -0.007(3) -0.004(3) -0.010(3)
C110 0.027(3) 0.045(3) 0.037(3) 0.003(3) -0.008(2) -0.011(3)
C111 0.027(3) 0.043(3) 0.036(3) -0.002(3) 0.000(2) -0.009(2)
C112 0.034(4) 0.068(4) 0.060(4) -0.002(3) -0.001(3) -0.011(3)
C113 0.039(4) 0.069(5) 0.091(5) -0.018(4) -0.023(4) -0.021(3)
C114 0.043(4) 0.064(4) 0.067(4) -0.027(3) -0.006(3) -0.025(3)
C115 0.043(3) 0.037(3) 0.037(3) -0.011(2) 0.001(3) -0.024(3)
C116 0.037(3) 0.055(3) 0.015(2) -0.002(2) -0.009(2) -0.025(3)
C117 0.036(3) 0.046(3) 0.038(3) -0.013(3) -0.003(3) -0.016(3)
C118 0.067(4) 0.050(4) 0.026(3) -0.009(3) -0.007(3) -0.032(3)
C119 0.067(4) 0.045(4) 0.074(4) -0.015(3) -0.017(4) -0.027(3)
C120 0.066(4) 0.022(3) 0.021(3) -0.008(2) -0.001(3) -0.017(3)
C121 0.064(4) 0.049(4) 0.031(3) -0.001(3) -0.004(3) -0.034(3)
C122 0.060(4) 0.044(4) 0.030(3) -0.006(3) -0.001(3) -0.024(3)
C123 0.043(3) 0.030(3) 0.052(4) -0.007(3) 0.002(3) -0.014(3)
C124 0.049(4) 0.045(3) 0.035(3) -0.006(3) 0.006(3) -0.027(3)
C125 0.055(4) 0.046(3) 0.020(3) -0.007(2) 0.006(3) -0.030(3)
C126 0.030(3) 0.037(3) 0.034(3) -0.010(2) -0.010(2) -0.011(2)
C127 0.048(3) 0.037(3) 0.032(3) -0.017(2) 0.004(3) -0.024(3)
C128 0.054(4) 0.070(4) 0.046(4) -0.017(3) 0.009(3) -0.037(3)
C129 0.048(4) 0.069(4) 0.053(4) -0.027(3) 0.014(3) -0.030(3)
C130 0.052(4) 0.050(4) 0.043(3) -0.007(3) -0.005(3) -0.025(3)
C131 0.043(3) 0.031(3) 0.030(3) -0.010(2) -0.010(2) -0.016(2)
C132 0.061(4) 0.083(5) 0.036(3) -0.014(3) -0.004(3) -0.035(4)
C133 0.039(3) 0.049(3) 0.043(3) -0.012(3) -0.017(3) -0.026(3)
C134 0.039(3) 0.059(4) 0.028(3) -0.012(3) -0.002(3) -0.030(3)
C135 0.031(3) 0.039(3) 0.035(3) -0.005(2) -0.001(2) -0.015(2)
C136 0.037(3) 0.032(3) 0.047(3) -0.009(3) -0.007(3) -0.009(2)
C137 0.036(3) 0.074(4) 0.049(4) -0.012(3) -0.009(3) -0.020(3)
C138 0.038(4) 0.107(5) 0.046(4) -0.034(4) 0.018(3) -0.043(4)
C139 0.040(4) 0.096(5) 0.039(3) -0.028(3) 0.006(3) -0.038(3)
C140 0.033(3) 0.032(3) 0.037(3) -0.010(2) 0.003(2) -0.012(2)
C141 0.026(3) 0.032(3) 0.040(3) -0.007(2) 0.006(2) -0.010(2)
C142 0.030(3) 0.037(3) 0.035(3) -0.009(2) 0.000(3) -0.016(2)
C143 0.040(3) 0.035(3) 0.039(3) -0.002(2) -0.001(3) -0.016(3)
C144 0.044(4) 0.071(4) 0.033(3) -0.009(3) 0.009(3) -0.024(3)
C145 0.042(3) 0.035(3) 0.029(3) -0.006(2) -0.012(3) -0.011(3)
C146 0.053(4) 0.043(3) 0.038(3) -0.011(3) -0.004(3) -0.017(3)
C147 0.063(4) 0.045(3) 0.032(3) -0.015(3) -0.004(3) -0.013(3)
C148 0.044(4) 0.070(4) 0.038(3) -0.014(3) -0.002(3) -0.030(3)
C149 0.045(3) 0.041(3) 0.039(3) 0.000(3) -0.003(3) -0.010(3)
C150 0.041(3) 0.038(3) 0.027(3) 0.001(2) -0.006(3) -0.017(3)
C151 0.044(3) 0.058(4) 0.019(3) 0.008(3) -0.005(3) -0.023(3)
C152 0.042(3) 0.034(3) 0.037(3) -0.014(3) 0.007(3) -0.012(3)
C153 0.054(4) 0.061(4) 0.039(3) -0.010(3) -0.004(3) -0.026(3)
C154 0.086(5) 0.059(4) 0.040(4) -0.021(3) 0.007(4) -0.039(4)
C155 0.065(4) 0.063(4) 0.036(3) -0.007(3) -0.014(3) -0.025(3)
C156 0.047(3) 0.048(3) 0.043(3) 0.004(3) -0.010(3) -0.031(3)
C157 0.048(4) 0.092(5) 0.052(4) -0.014(4) -0.021(3) -0.021(4)
C158 0.039(3) 0.051(4) 0.047(3) 0.001(3) -0.009(3) -0.020(3)
C159 0.042(4) 0.048(4) 0.057(4) 0.006(3) -0.011(3) -0.020(3)
C160 0.032(3) 0.046(4) 0.055(4) 0.007(3) 0.005(3) 0.003(3)
C161 0.044(4) 0.045(3) 0.041(3) -0.004(3) -0.011(3) -0.011(3)
C162 0.039(4) 0.046(4) 0.062(4) -0.012(3) -0.014(3) 0.001(3)
C163 0.042(4) 0.063(5) 0.093(5) -0.003(4) -0.020(4) -0.005(3)
C164 0.052(4) 0.042(4) 0.072(5) -0.007(3) -0.027(4) 0.004(3)
C165 0.062(4) 0.033(3) 0.037(3) -0.003(3) -0.013(3) -0.011(3)
C166 0.072(4) 0.030(3) 0.045(4) 0.007(3) -0.017(3) -0.017(3)
C167 0.075(5) 0.044(4) 0.054(4) 0.002(3) -0.016(4) -0.007(3)
C168 0.072(5) 0.035(3) 0.061(4) -0.014(3) -0.021(3) -0.018(3)
C169 0.086(5) 0.037(4) 0.131(7) -0.022(4) -0.037(5) -0.015(4)
C170 0.077(5) 0.033(3) 0.077(5) -0.010(3) -0.030(4) -0.021(3)
C171 0.090(6) 0.053(4) 0.092(6) 0.004(4) -0.033(5) -0.032(4)
C172 0.112(7) 0.051(4) 0.107(6) 0.008(4) -0.071(6) -0.036(4)
C173 0.048(5) 0.055(5) 0.173(10) 0.003(6) -0.015(6) -0.013(4)
C174 0.092(7) 0.088(6) 0.096(7) -0.025(5) -0.019(5) -0.023(5)
C175 0.051(4) 0.058(4) 0.114(6) -0.020(4) -0.004(5) -0.024(4)
C176 0.033(3) 0.032(3) 0.039(3) -0.002(2) -0.012(2) -0.015(2)
C177 0.056(4) 0.041(3) 0.034(3) -0.002(3) -0.009(3) -0.014(3)
C178 0.063(4) 0.054(4) 0.045(4) -0.015(3) -0.008(3) -0.025(3)
C179 0.074(5) 0.065(4) 0.046(4) -0.006(3) -0.015(3) -0.040(4)
C180 0.061(4) 0.042(3) 0.066(4) -0.001(3) -0.009(3) -0.037(3)
C181 0.046(3) 0.045(3) 0.028(3) 0.002(2) -0.012(3) -0.021(3)
C182 0.047(4) 0.071(4) 0.054(4) -0.004(3) -0.010(3) -0.036(3)
C183 0.039(3) 0.041(3) 0.039(3) 0.000(3) -0.008(3) -0.023(3)
C184 0.040(3) 0.051(4) 0.026(3) -0.010(3) 0.003(3) -0.019(3)
C185 0.036(3) 0.044(3) 0.035(3) 0.007(3) 0.003(3) -0.006(3)
C186 0.056(4) 0.033(3) 0.031(3) -0.006(2) 0.009(3) -0.018(3)
C187 0.060(4) 0.069(4) 0.045(4) -0.007(3) 0.003(3) -0.038(3)
C188 0.057(4) 0.083(5) 0.048(4) 0.003(4) 0.014(3) -0.034(4)
C189 0.074(5) 0.063(4) 0.027(3) -0.006(3) -0.004(3) -0.032(4)
C190 0.049(4) 0.035(3) 0.029(3) -0.006(2) 0.003(3) -0.018(3)
C191 0.050(4) 0.030(3) 0.034(3) 0.004(2) -0.006(3) -0.005(3)
C192 0.064(4) 0.049(4) 0.035(3) 0.007(3) -0.007(3) -0.017(3)
C193 0.071(4) 0.049(4) 0.036(3) 0.003(3) -0.019(3) -0.009(3)
C194 0.064(4) 0.065(4) 0.061(4) -0.013(3) -0.004(4) -0.007(4)
C195 0.049(5) 0.166(9) 0.056(5) 0.032(5) -0.016(4) -0.026(5)
C196 0.136(9) 0.162(10) 0.089(7) -0.006(6) -0.037(6) -0.095(8)
C197 0.153(11) 0.238(15) 0.120(9) 0.025(9) -0.030(9) -0.112(12)
C198 0.171(14) 0.32(2) 0.100(10) 0.084(11) -0.066(9) -0.156(14)
C199 0.056(6) 0.351(19) 0.099(8) 0.128(10) -0.049(5) -0.092(8)
C200 0.106(8) 0.205(11) 0.073(6) 0.061(7) -0.029(6) -0.014(8)
C201 0.053(4) 0.069(4) 0.040(4) -0.009(3) 0.023(3) -0.007(3)
C202 0.032(3) 0.049(4) 0.029(3) -0.005(3) 0.005(3) -0.007(3)
C203 0.029(3) 0.050(4) 0.033(3) -0.013(3) -0.004(3) -0.002(3)
C204 0.043(4) 0.039(3) 0.043(3) -0.012(3) -0.009(3) -0.005(3)
C205 0.082(5) 0.038(4) 0.075(5) -0.021(3) 0.001(4) -0.013(3)
C206 0.049(4) 0.057(4) 0.056(4) -0.018(3) 0.001(3) 0.004(3)
C207 0.027(3) 0.039(3) 0.050(4) -0.013(3) 0.000(3) -0.011(3)
C208 0.031(3) 0.038(3) 0.040(3) -0.018(3) 0.005(3) -0.006(3)
C209 0.050(4) 0.035(3) 0.040(3) -0.017(3) 0.010(3) -0.026(3)
C210 0.076(5) 0.065(4) 0.027(3) -0.022(3) 0.012(3) -0.032(4)
Cl1 0.0943(16) 0.0834(14) 0.0763(15) -0.0303(12) -0.0283(13) 0.0078(13)
Cl2 0.0435(9) 0.0681(11) 0.0790(12) -0.0361(9) -0.0025(9) -0.0211(8)
Cl3 0.1032(17) 0.0948(16) 0.0880(15) -0.0077(13) -0.0079(14) -0.0421(14)
Cl4 0.152(3) 0.149(3) 0.182(3) 0.005(2) -0.012(3) -0.045(2)
N1 0.026(2) 0.040(3) 0.040(3) 0.000(2) -0.003(2) -0.014(2)
N2 0.031(2) 0.024(2) 0.028(2) -0.0070(18) 0.0008(19) -0.0058(18)
N3 0.041(3) 0.037(3) 0.040(3) 0.002(2) -0.017(2) -0.007(2)
N4 0.052(3) 0.052(3) 0.047(3) -0.007(2) -0.003(2) -0.031(2)
N5 0.040(3) 0.026(2) 0.029(2) -0.0016(18) -0.009(2) -0.0116(19)
N6 0.041(3) 0.045(3) 0.043(3) 0.003(2) -0.001(2) -0.025(2)
N7 0.025(2) 0.056(3) 0.040(3) 0.008(2) 0.000(2) -0.004(2)
N8 0.039(3) 0.037(2) 0.027(2) -0.0057(19) -0.001(2) -0.018(2)
N9 0.050(3) 0.033(2) 0.040(3) -0.017(2) -0.003(2) -0.004(2)
N10 0.039(3) 0.035(2) 0.029(2) -0.0095(19) 0.007(2) -0.015(2)
N11 0.038(3) 0.037(2) 0.022(2) -0.0037(18) -0.0027(19) -0.015(2)
N12 0.022(2) 0.034(2) 0.044(3) -0.004(2) 0.014(2) -0.0099(19)
N13 0.047(3) 0.041(3) 0.053(3) -0.003(2) 0.007(2) -0.014(2)
N14 0.031(2) 0.039(2) 0.030(2) -0.0012(19) 0.0011(19) -0.012(2)
N15 0.053(3) 0.032(2) 0.030(2) -0.0086(19) -0.015(2) -0.014(2)
N16 0.047(3) 0.035(2) 0.023(2) -0.0107(19) 0.003(2) -0.019(2)
N17 0.031(2) 0.036(2) 0.028(2) -0.0095(19) 0.0002(19) -0.0163(19)
N18 0.035(3) 0.046(3) 0.030(2) -0.001(2) 0.006(2) -0.017(2)
N19 0.043(3) 0.048(3) 0.039(3) -0.001(2) -0.008(2) -0.022(2)
N20 0.050(3) 0.037(3) 0.042(3) 0.007(2) -0.016(2) -0.007(2)
N21 0.067(3) 0.044(3) 0.058(3) -0.013(2) -0.015(3) -0.025(3)
N22 0.051(3) 0.029(2) 0.042(3) 0.0000(19) -0.015(2) -0.025(2)
N23 0.041(3) 0.037(3) 0.033(2) -0.009(2) -0.003(2) -0.010(2)
N24 0.066(3) 0.066(3) 0.039(3) 0.013(3) -0.010(3) -0.016(3)
O1 0.037(2) 0.038(2) 0.036(2) 0.0025(16) -0.0055(17) -0.0148(17)
O2 0.036(2) 0.0303(19) 0.035(2) -0.0058(15) -0.0057(16) -0.0090(16)
O3 0.038(2) 0.0301(19) 0.044(2) -0.0015(16) -0.0117(17) -0.0076(16)
O4 0.053(2) 0.042(2) 0.059(3) -0.0084(19) -0.016(2) -0.0176(19)
O5 0.081(3) 0.066(3) 0.087(3) -0.006(2) -0.028(3) -0.031(3)
O6 0.041(2) 0.036(2) 0.047(2) 0.0007(17) -0.0065(18) -0.0193(17)
O7 0.0314(19) 0.036(2) 0.041(2) -0.0063(16) -0.0047(16) -0.0150(16)
O8 0.034(2) 0.036(2) 0.0334(19) -0.0021(16) -0.0083(16) -0.0111(16)
O9 0.0243(18) 0.038(2) 0.0312(19) -0.0015(15) -0.0004(15) -0.0109(15)
O10 0.033(2) 0.035(2) 0.041(2) -0.0017(16) -0.0043(16) -0.0158(16)
O11 0.047(2) 0.0269(18) 0.039(2) -0.0119(16) -0.0088(17) -0.0127(16)
O12 0.043(2) 0.035(2) 0.039(2) -0.0049(16) -0.0009(17) -0.0118(17)
O13 0.037(2) 0.0313(19) 0.0254(18) -0.0046(15) 0.0047(16) -0.0088(16)
O14 0.036(2) 0.042(2) 0.0276(18) -0.0035(15) -0.0051(16) -0.0206(17)
O15 0.038(2) 0.0359(19) 0.0307(19) -0.0055(15) -0.0089(16) -0.0205(16)
O16 0.0327(19) 0.0315(19) 0.038(2) -0.0079(15) -0.0044(16) -0.0165(16)
O17 0.042(2) 0.045(2) 0.035(2) -0.0056(17) -0.0054(17) -0.0157(18)
O18 0.034(2) 0.046(2) 0.0282(19) -0.0035(16) 0.0038(16) -0.0127(17)
O19 0.038(2) 0.0270(18) 0.0333(19) -0.0132(15) -0.0031(16) -0.0093(15)
O20 0.049(2) 0.0300(19) 0.0283(19) -0.0070(15) 0.0007(17) -0.0148(17)
O21 0.035(2) 0.0334(19) 0.0330(19) -0.0110(15) -0.0032(16) -0.0159(16)
O22 0.0294(19) 0.0322(19) 0.0336(19) -0.0054(15) -0.0021(15) -0.0158(15)
O23 0.0308(19) 0.0356(19) 0.0290(19) -0.0063(15) 0.0063(15) -0.0133(16)
O24 0.037(2) 0.038(2) 0.0296(19) -0.0043(16) 0.0033(16) -0.0085(17)
O25 0.043(2) 0.037(2) 0.0294(19) -0.0087(15) -0.0044(16) -0.0181(17)
O26 0.046(2) 0.032(2) 0.043(2) -0.0012(17) -0.0040(18) -0.0165(17)
O27 0.057(2) 0.036(2) 0.046(2) -0.0097(17) -0.0067(19) -0.0165(18)
O28 0.079(3) 0.107(4) 0.070(3) -0.015(3) -0.006(3) -0.046(3)
O29 0.040(2) 0.0308(19) 0.0325(19) -0.0032(15) -0.0062(16) -0.0154(16)
O30 0.048(2) 0.052(2) 0.0287(19) 0.0014(17) -0.0076(17) -0.0219(19)
O31 0.064(3) 0.050(2) 0.0199(19) -0.0040(17) -0.0007(18) -0.010(2)
O32 0.086(4) 0.168(6) 0.086(4) 0.042(4) 0.007(3) 0.029(4)
O33 0.041(2) 0.0289(18) 0.0218(18) -0.0091(14) -0.0024(16) -0.0029(16)
O34 0.0326(19) 0.038(2) 0.0305(19) -0.0058(15) 0.0015(15) -0.0225(16)
O35 0.037(2) 0.055(2) 0.049(2) -0.0250(19) 0.0084(18) -0.0267(18)
O36 0.031(2) 0.042(2) 0.066(3) -0.0401(19) -0.0007(18) -0.0090(17)
O37 0.0306(19) 0.047(2) 0.0172(17) -0.0046(15) -0.0066(14) -0.0206(16)
O38 0.0289(19) 0.0287(18) 0.0307(19) -0.0048(15) 0.0065(15) -0.0071(15)
O39 0.035(2) 0.038(2) 0.032(2) -0.0098(17) 0.0062(17) -0.0081(17)
O40 0.046(2) 0.0276(19) 0.040(2) -0.0092(17) -0.0016(19) -0.0098(17)
O41 0.035(2) 0.0315(19) 0.039(2) -0.0104(17) 0.0025(17) -0.0075(16)
O42 0.042(2) 0.042(2) 0.0302(19) -0.0100(17) -0.0016(17) -0.0170(18)
O43 0.168(6) 0.129(5) 0.061(4) 0.025(3) -0.039(4) -0.068(4)
O44 0.125(5) 0.090(4) 0.104(4) -0.038(3) -0.030(4) -0.004(3)
O45 0.143(6) 0.146(6) 0.117(5) -0.023(4) -0.021(4) -0.055(5)
O46 0.105(5) 0.168(6) 0.081(4) -0.020(4) -0.008(4) 0.035(4)
O47 0.088(4) 0.111(4) 0.091(4) 0.000(3) -0.026(3) -0.030(3)
O48 0.063(3) 0.066(3) 0.122(4) -0.038(3) 0.002(3) -0.024(2)
O49 0.047(3) 0.083(3) 0.068(3) -0.038(2) 0.006(2) -0.033(2)
O50 0.050(3) 0.087(3) 0.083(3) -0.041(3) 0.007(2) -0.030(2)
O51 0.103(4) 0.145(5) 0.082(4) -0.008(4) 0.015(3) -0.052(4)
O52 0.125(5) 0.126(5) 0.184(7) -0.026(5) -0.054(5) -0.048(4)
O53 0.115(5) 0.116(5) 0.150(6) -0.057(4) 0.030(4) -0.036(4)
O54 0.167(6) 0.162(6) 0.139(6) 0.061(5) -0.083(5) -0.091(5)
O55 0.189(8) 0.196(8) 0.242(10) 0.093(7) -0.030(7) -0.116(7)
O56 0.128(6) 0.275(10) 0.084(5) -0.056(6) -0.028(4) -0.005(6)
O57 0.123(6) 0.209(8) 0.289(10) 0.048(7) -0.126(7) -0.082(6)
O58 0.167(7) 0.110(6) 0.265(10) -0.043(6) -0.007(7) 0.008(5)
O1W 0.038(2) 0.0293(19) 0.0308(19) -0.0016(15) -0.0070(16) -0.0112(16)
O2W 0.0307(19) 0.0298(18) 0.0345(19) 0.0005(15) -0.0062(16) -0.0113(15)

loop_
_atom_type_symbol
_atom_type_description
_atom_type_scat_dispersion_real
_atom_type_scat_dispersion_imag
_atom_type_scat_source
C C 0.0033 0.0016 'International Tables Vol C Tables 4.2.6.8 and 6.1.1.4'
H H 0.0000 0.0000 'International Tables Vol C Tables 4.2.6.8 and 6.1.1.4'
N N 0.0061 0.0033 'International Tables Vol C Tables 4.2.6.8 and 6.1.1.4'
O O 0.0106 0.0060 'International Tables Vol C Tables 4.2.6.8 and 6.1.1.4'
Tb Tb -0.1723 4.1537 'International Tables Vol C Tables 4.2.6.8 and 6.1.1.4'
Cl Cl 0.1484 0.1585 'International Tables Vol C Tables 4.2.6.8 and 6.1.1.4'

loop_
_geom_angle_atom_site_label_1
_geom_angle_atom_site_label_2
_geom_angle_atom_site_label_3
_geom_angle
O12 Tb1 O13 108.01(11)
O12 Tb1 O3 84.21(12)
O13 Tb1 O3 156.08(11)
O12 Tb1 O6 153.77(11)
O13 Tb1 O6 90.04(11)
O3 Tb1 O6 86.42(11)
O12 Tb1 O2 85.91(12)
O13 Tb1 O2 75.76(11)
O3 Tb1 O2 126.63(11)
O6 Tb1 O2 80.17(11)
O12 Tb1 O7 76.69(11)
O13 Tb1 O7 82.56(11)
O3 Tb1 O7 80.38(11)
O6 Tb1 O7 125.67(11)
O2 Tb1 O7 146.42(11)
O12 Tb1 N2 81.29(12)
O13 Tb1 N2 136.98(12)
O3 Tb1 N2 63.84(12)
O6 Tb1 N2 72.59(11)
O2 Tb1 N2 62.84(11)
O7 Tb1 N2 139.54(11)
O12 Tb1 N5 137.89(12)
O13 Tb1 N5 78.71(11)
O3 Tb1 N5 78.61(12)
O6 Tb1 N5 63.01(12)
O2 Tb1 N5 134.71(11)
O7 Tb1 N5 62.75(11)
N2 Tb1 N5 122.73(12)
O1 Tb2 O34 80.61(11)
O1 Tb2 O11 90.81(11)
O34 Tb2 O11 139.00(11)
O1 Tb2 O33 133.92(11)
O34 Tb2 O33 70.33(10)
O11 Tb2 O33 88.69(11)
O1 Tb2 O10 78.33(11)
O34 Tb2 O10 91.66(11)
O11 Tb2 O10 125.94(11)
O33 Tb2 O10 135.57(10)
O1 Tb2 O20 153.04(11)
O34 Tb2 O20 120.53(10)
O11 Tb2 O20 83.05(11)
O33 Tb2 O20 72.39(11)
O10 Tb2 O20 84.12(11)
O1 Tb2 N8 78.06(12)
O34 Tb2 N8 149.42(11)
O11 Tb2 N8 63.19(12)
O33 Tb2 N8 139.62(11)
O10 Tb2 N8 62.75(11)
O20 Tb2 N8 75.74(11)
O1 Tb2 O1W 69.44(11)
O34 Tb2 O1W 66.13(10)
O11 Tb2 O1W 73.29(10)
O33 Tb2 O1W 66.37(10)
O10 Tb2 O1W 143.04(10)
O20 Tb2 O1W 132.29(11)
N8 Tb2 O1W 124.42(11)
O1 Tb2 O35 125.86(10)
O34 Tb2 O35 64.59(10)
O11 Tb2 O35 142.44(10)
O33 Tb2 O35 72.08(10)
O10 Tb2 O35 63.53(10)
O20 Tb2 O35 60.71(9)
N8 Tb2 O35 112.26(11)
O1W Tb2 O35 123.30(9)
O8 Tb3 O14 90.24(11)
O8 Tb3 O33 81.33(11)
O14 Tb3 O33 138.65(11)
O8 Tb3 O34 134.66(11)
O14 Tb3 O34 88.54(10)
O33 Tb3 O34 70.43(11)
O8 Tb3 O15 78.93(11)
O14 Tb3 O15 126.61(10)
O33 Tb3 O15 91.53(10)
O34 Tb3 O15 134.66(10)
O8 Tb3 O21 152.07(11)
O14 Tb3 O21 83.91(11)
O33 Tb3 O21 120.29(10)
O34 Tb3 O21 72.64(10)
O15 Tb3 O21 82.77(10)
O8 Tb3 N11 78.15(12)
O14 Tb3 N11 63.39(11)
O33 Tb3 N11 149.97(11)
O34 Tb3 N11 138.81(11)
O15 Tb3 N11 63.22(11)
O21 Tb3 N11 74.80(11)
O8 Tb3 O1W 70.36(10)
O14 Tb3 O1W 72.60(10)
O33 Tb3 O1W 66.42(10)
O34 Tb3 O1W 66.11(10)
O15 Tb3 O1W 144.16(10)
O21 Tb3 O1W 132.39(10)
N11 Tb3 O1W 124.92(11)
O42 Tb4 O41 74.46(12)
O42 Tb4 O36 152.54(12)
O41 Tb4 O36 113.64(11)
O42 Tb4 O35 118.69(12)
O41 Tb4 O35 151.89(12)
O36 Tb4 O35 67.16(11)
O42 Tb4 O33 132.85(11)
O41 Tb4 O33 71.69(11)
O36 Tb4 O33 72.99(12)
O35 Tb4 O33 82.48(11)
O42 Tb4 O37 76.02(11)
O41 Tb4 O37 137.18(11)
O36 Tb4 O37 81.79(11)
O35 Tb4 O37 70.67(11)
O33 Tb4 O37 148.72(10)
O42 Tb4 O20 77.97(11)
O41 Tb4 O20 92.35(11)
O36 Tb4 O20 125.81(11)
O35 Tb4 O20 68.58(11)
O33 Tb4 O20 71.71(11)
O37 Tb4 O20 110.98(10)
O42 Tb4 O16 88.36(11)
O41 Tb4 O16 77.45(11)
O36 Tb4 O16 69.14(11)
O35 Tb4 O16 124.87(11)
O33 Tb4 O16 114.59(11)
O37 Tb4 O16 71.36(10)
O20 Tb4 O16 164.80(10)
O39 Tb5 O36 151.00(13)
O39 Tb5 O40 74.10(11)
O36 Tb5 O40 116.70(11)
O39 Tb5 O38 135.88(11)
O36 Tb5 O38 72.24(12)
O40 Tb5 O38 74.61(11)
O39 Tb5 O35 117.41(11)
O36 Tb5 O35 67.20(11)
O40 Tb5 O35 151.02(12)
O38 Tb5 O35 80.13(11)
O39 Tb5 O34 72.50(11)
O36 Tb5 O34 82.63(12)
O40 Tb5 O34 134.69(11)
O38 Tb5 O34 148.91(10)
O35 Tb5 O34 73.29(11)
O39 Tb5 O9 78.86(11)
O36 Tb5 O9 125.53(11)
O40 Tb5 O9 89.99(11)
O38 Tb5 O9 70.82(10)
O35 Tb5 O9 68.17(11)
O34 Tb5 O9 112.29(10)
O39 Tb5 O21 87.88(11)
O36 Tb5 O21 69.74(11)
O40 Tb5 O21 78.00(11)
O38 Tb5 O21 114.86(10)
O35 Tb5 O21 126.47(11)
O34 Tb5 O21 71.07(10)
O9 Tb5 O21 164.18(10)
O25 Tb6 O37 79.69(11)
O25 Tb6 O18 91.80(11)
O37 Tb6 O18 137.80(11)
O25 Tb6 O38 134.31(10)
O37 Tb6 O38 70.94(10)
O18 Tb6 O38 87.52(11)
O25 Tb6 O9 153.28(11)
O37 Tb6 O9 122.08(10)
O18 Tb6 O9 81.51(10)
O38 Tb6 O9 71.55(10)
O25 Tb6 O19 77.74(11)
O37 Tb6 O19 93.71(10)
O18 Tb6 O19 125.00(11)
O38 Tb6 O19 136.85(10)
O9 Tb6 O19 84.99(10)
O25 Tb6 N14 78.57(12)
O37 Tb6 N14 150.51(11)
O18 Tb6 N14 62.69(12)
O38 Tb6 N14 138.20(11)
O9 Tb6 N14 75.36(11)
O19 Tb6 N14 62.31(11)
O25 Tb6 O2W 70.68(10)
O37 Tb6 O2W 66.15(10)
O18 Tb6 O2W 72.00(10)
O38 Tb6 O2W 65.74(10)
O9 Tb6 O2W 129.95(10)
O19 Tb6 O2W 144.84(10)
N14 Tb6 O2W 123.49(11)
O25 Tb6 O35 124.52(10)
O37 Tb6 O35 64.58(10)
O18 Tb6 O35 143.01(10)
O38 Tb6 O35 72.45(10)
O9 Tb6 O35 62.94(10)
O19 Tb6 O35 64.63(10)
N14 Tb6 O35 113.56(11)
O2W Tb6 O35 122.95(10)
O29 Tb7 O38 79.63(11)
O29 Tb7 O37 133.41(11)
O38 Tb7 O37 70.95(10)
O29 Tb7 O23 90.71(11)
O38 Tb7 O23 138.39(11)
O37 Tb7 O23 88.29(10)
O29 Tb7 O16 153.46(11)
O38 Tb7 O16 120.60(10)
O37 Tb7 O16 72.60(10)
O23 Tb7 O16 84.19(10)
O29 Tb7 O22 78.85(11)
O38 Tb7 O22 91.96(10)
O37 Tb7 O22 135.82(10)
O23 Tb7 O22 125.99(10)
O16 Tb7 O22 83.18(10)
O29 Tb7 N17 79.60(12)
O38 Tb7 N17 150.18(11)
O37 Tb7 N17 138.27(11)
O23 Tb7 N17 62.88(11)
O16 Tb7 N17 74.89(11)
O22 Tb7 N17 63.13(11)
O29 Tb7 O2W 69.54(10)
O38 Tb7 O2W 65.72(10)
O37 Tb7 O2W 65.72(10)
O23 Tb7 O2W 72.94(10)
O16 Tb7 O2W 132.42(10)
O22 Tb7 O2W 143.72(10)
N17 Tb7 O2W 125.01(11)
O29 Tb7 O36 124.56(10)
O38 Tb7 O36 63.26(10)
O37 Tb7 O36 72.15(10)
O23 Tb7 O36 144.24(9)
O16 Tb7 O36 61.75(9)
O22 Tb7 O36 63.84(9)
N17 Tb7 O36 113.48(11)
O2W Tb7 O36 121.50(9)
O29 Tb7 H36X 116.4
O38 Tb7 H36X 72.2
O37 Tb7 H36X 88.3
O23 Tb7 H36X 144.8
O16 Tb7 H36X 61.4
O22 Tb7 H36X 47.6
N17 Tb7 H36X 98.5
O2W Tb7 H36X 135.7
O36 Tb7 H36X 16.7
O24 Tb8 O17 108.66(12)
O24 Tb8 O27 154.76(12)
O17 Tb8 O27 86.01(12)
O24 Tb8 O31 85.07(12)
O17 Tb8 O31 157.48(12)
O27 Tb8 O31 88.29(12)
O24 Tb8 O26 75.50(11)
O17 Tb8 O26 87.09(12)
O27 Tb8 O26 126.97(12)
O31 Tb8 O26 79.03(12)
O24 Tb8 O30 84.05(12)
O17 Tb8 O30 74.36(11)
O27 Tb8 O30 80.26(12)
O31 Tb8 O30 126.00(12)
O26 Tb8 O30 146.35(11)
O24 Tb8 N20 137.64(13)
O17 Tb8 N20 78.85(13)
O27 Tb8 N20 64.00(13)
O31 Tb8 N20 79.07(13)
O26 Tb8 N20 63.08(13)
O30 Tb8 N20 136.41(13)
O24 Tb8 N23 79.90(12)
O17 Tb8 N23 135.61(13)
O27 Tb8 N23 75.40(12)
O31 Tb8 N23 62.96(13)
O26 Tb8 N23 136.07(12)
O30 Tb8 N23 63.07(12)
N20 Tb8 N23 124.52(13)
O1 C1 C2 124.6(4)
O1 C1 C6 118.3(4)
C2 C1 C6 117.1(5)
C3 C2 C1 120.9(5)
C3 C2 H2 119.6
C1 C2 H2 119.6
C2 C3 C4 122.8(5)
C2 C3 H3 118.6
C4 C3 H3 118.6
C3 C4 C5 118.9(5)
C3 C4 H4 120.6
C5 C4 H4 120.6
C6 C5 C4 118.5(5)
C6 C5 H5 120.7
C4 C5 H5 120.7
C5 C6 C1 121.9(5)
C5 C6 N1 124.1(5)
C1 C6 N1 113.8(4)
C8 C7 H7A 109.5
C8 C7 H7B 109.5
H7A C7 H7B 109.5
C8 C7 H7C 109.5
H7A C7 H7C 109.5
H7B C7 H7C 109.5
N1 C8 C9 121.3(4)
N1 C8 C7 120.4(4)
C9 C8 C7 118.3(5)
C10 C9 C8 121.0(5)
C10 C9 H9 119.5
C8 C9 H9 119.5
O2 C10 C9 126.3(5)
O2 C10 C11 112.9(4)
C9 C10 C11 120.9(4)
N2 C11 C12 120.2(4)
N2 C11 C10 115.3(4)
C12 C11 C10 124.5(5)
C13 C12 C11 118.2(5)
C13 C12 H12K 120.9
C11 C12 H12K 120.9
C12 C13 C14 119.7(5)
C12 C13 H13 120.2
C14 C13 H13 120.2
C15 C14 C13 117.9(5)
C15 C14 H14 121.1
C13 C14 H14 121.1
N2 C15 C14 122.1(4)
N2 C15 C16 114.8(4)
C14 C15 C16 123.0(5)
O3 C16 C17 120.4(5)
O3 C16 C15 114.9(4)
C17 C16 C15 124.7(5)
C16 C17 C18 127.0(5)
C16 C17 H17 116.5
C18 C17 H17 116.5
N3 C18 C17 120.1(4)
N3 C18 C19 119.2(4)
C17 C18 C19 120.7(5)
C18 C19 H19A 109.5
C18 C19 H19B 109.5
H19A C19 H19B 109.5
C18 C19 H19C 109.5
H19A C19 H19C 109.5
H19B C19 H19C 109.5
C21 C20 C25 119.9(5)
C21 C20 N3 122.5(5)
C25 C20 N3 117.5(5)
C20 C21 C22 119.8(6)
C20 C21 H21K 120.1
C22 C21 H21K 120.1
C23 C22 C21 120.0(6)
C23 C22 H22K 120.0
C21 C22 H22K 120.0
C24 C23 C22 118.8(5)
C24 C23 H23 120.6
C22 C23 H23 120.6
C25 C24 C23 122.3(6)
C25 C24 H24 118.8
C23 C24 H24 118.8
O4 C25 C24 124.7(5)
O4 C25 C20 116.2(5)
C24 C25 C20 119.1(5)
C31 C26 O5 117.7(5)
C31 C26 C27 121.3(6)
O5 C26 C27 121.0(6)
C28 C27 C26 116.1(7)
C28 C27 H27 122.0
C26 C27 H27 122.0
C27 C28 C29 123.0(7)
C27 C28 H28 118.5
C29 C28 H28 118.5
C28 C29 C30 119.0(7)
C28 C29 H29 120.5
C30 C29 H29 120.5
C31 C30 C29 119.6(7)
C31 C30 H30 120.2
C29 C30 H30 120.2
C30 C31 C26 120.9(6)
C30 C31 N4 118.0(5)
C26 C31 N4 120.9(5)
C33 C32 H32A 109.5
C33 C32 H32B 109.5
H32A C32 H32B 109.5
C33 C32 H32C 109.5
H32A C32 H32C 109.5
H32B C32 H32C 109.5
N4 C33 C34 119.7(5)
N4 C33 C32 118.5(5)
C34 C33 C32 121.8(5)
C35 C34 C33 123.8(5)
C35 C34 H34 118.1
C33 C34 H34 118.1
O6 C35 C34 121.5(5)
O6 C35 C36 116.6(4)
C34 C35 C36 121.8(4)
N5 C36 C37 122.6(4)
N5 C36 C35 111.5(4)
C37 C36 C35 125.7(5)
C36 C37 C38 119.4(5)
C36 C37 H37 120.3
C38 C37 H37 120.3
C39 C38 C37 117.7(5)
C39 C38 H38 121.2
C37 C38 H38 121.2
C40 C39 C38 119.8(5)
C40 C39 H39 120.1
C38 C39 H39 120.1
N5 C40 C39 121.0(5)
N5 C40 C41 114.4(4)
C39 C40 C41 124.6(5)
O7 C41 C42 122.4(5)
O7 C41 C40 114.8(4)
C42 C41 C40 122.7(4)
C41 C42 C43 124.2(5)
C41 C42 H42 117.9
C43 C42 H42 117.9
N6 C43 C42 118.0(4)
N6 C43 C44 122.1(5)
C42 C43 C44 119.9(5)
C43 C44 H44A 109.5
C43 C44 H44B 109.5
H44A C44 H44B 109.5
C43 C44 H44C 109.5
H44A C44 H44C 109.5
H44B C44 H44C 109.5
C46 C45 N6 124.3(5)
C46 C45 C50 121.3(5)
N6 C45 C50 113.6(4)
C45 C46 C47 118.4(6)
C45 C46 H46 120.8
C47 C46 H46 120.8
C48 C47 C46 121.9(6)
C48 C47 H47 119.0
C46 C47 H47 119.0
C49 C48 C47 118.8(6)
C49 C48 H48 120.6
C47 C48 H48 120.6
C48 C49 C50 123.7(6)
C48 C49 H49 118.1
C50 C49 H49 118.1
O8 C50 C49 124.2(5)
O8 C50 C45 120.0(4)
C49 C50 C45 115.7(5)
O9 C51 C56 119.6(5)
O9 C51 C52 122.3(5)
C56 C51 C52 118.1(5)
C53 C52 C51 120.9(6)
C53 C52 H52 119.5
C51 C52 H52 119.5
C52 C53 C54 119.6(6)
C52 C53 H53 120.2
C54 C53 H53 120.2
C55 C54 C53 120.5(5)
C55 C54 H54 119.8
C53 C54 H54 119.8
C54 C55 C56 120.4(5)
C54 C55 H55 119.8
C56 C55 H55 119.8
C55 C56 C51 120.1(5)
C55 C56 N7 123.6(5)
C51 C56 N7 116.2(4)
C58 C57 H57A 109.5
C58 C57 H57B 109.5
H57A C57 H57B 109.5
C58 C57 H57C 109.5
H57A C57 H57C 109.5
H57B C57 H57C 109.5
N7 C58 C59 121.6(5)
N7 C58 C57 118.3(5)
C59 C58 C57 120.1(5)
C60 C59 C58 124.7(5)
C60 C59 H59 117.6
C58 C59 H59 117.6
O10 C60 C59 125.0(5)
O10 C60 C61 113.5(4)
C59 C60 C61 121.4(5)
N8 C61 C62 123.8(4)
N8 C61 C60 114.5(4)
C62 C61 C60 121.6(5)
C63 C62 C61 117.2(5)
C63 C62 H62 121.4
C61 C62 H62 121.4
C64 C63 C62 119.1(5)
C64 C63 H63 120.4
C62 C63 H63 120.4
C63 C64 C65 120.6(5)
C63 C64 H64 119.7
C65 C64 H64 119.7
N8 C65 C64 119.5(5)
N8 C65 C66 113.4(4)
C64 C65 C66 127.0(5)
O11 C66 C67 121.8(5)
O11 C66 C65 116.2(4)
C67 C66 C65 121.9(4)
C68 C67 C66 123.6(5)
C68 C67 H67 118.2
C66 C67 H67 118.2
N9 C68 C67 121.0(4)
N9 C68 C69 118.5(5)
C67 C68 C69 120.4(5)
C68 C69 H69A 109.5
C68 C69 H69B 109.5
H69A C69 H69B 109.5
C68 C69 H69C 109.5
H69A C69 H69C 109.5
H69B C69 H69C 109.5
C71 C70 C75 121.1(5)
C71 C70 N9 125.1(5)
C75 C70 N9 113.8(4)
C70 C71 C72 119.8(6)
C70 C71 H71 120.1
C72 C71 H71 120.1
C71 C72 C73 119.8(6)
C71 C72 H72 120.1
C73 C72 H72 120.1
C74 C73 C72 120.5(6)
C74 C73 H73 119.8
C72 C73 H73 119.8
C73 C74 C75 120.3(5)
C73 C74 H74 119.8
C75 C74 H74 119.8
O12 C75 C74 123.6(4)
O12 C75 C70 118.0(4)
C74 C75 C70 118.4(5)
O13 C76 C77 123.4(4)
O13 C76 C81 118.8(4)
C77 C76 C81 117.7(5)
C78 C77 C76 122.0(5)
C78 C77 H77 119.0
C76 C77 H77 119.0
C77 C78 C79 119.1(5)
C77 C78 H78 120.4
C79 C78 H78 120.4
C80 C79 C78 121.8(5)
C80 C79 H79 119.1
C78 C79 H79 119.1
C79 C80 C81 119.8(5)
C79 C80 H80 120.1
C81 C80 H80 120.1
C80 C81 N10 125.3(4)
C80 C81 C76 119.5(5)
N10 C81 C76 115.0(4)
C83 C82 H82A 109.5
C83 C82 H82B 109.5
H82A C82 H82B 109.5
C83 C82 H82C 109.5
H82A C82 H82C 109.5
H82B C82 H82C 109.5
N10 C83 C84 119.3(4)
N10 C83 C82 120.6(4)
C84 C83 C82 120.1(5)
C83 C84 C85 124.5(5)
C83 C84 H84 117.7
C85 C84 H84 117.7
O14 C85 C84 124.9(5)
O14 C85 C86 116.0(4)
C84 C85 C86 119.0(5)
N11 C86 C87 120.4(4)
N11 C86 C85 112.8(4)
C87 C86 C85 126.6(5)
C88 C87 C86 119.8(5)
C88 C87 H87 120.1
C86 C87 H87 120.1
C87 C88 C89 118.6(5)
C87 C88 H88 120.7
C89 C88 H88 120.7
C88 C89 C90 119.2(5)
C88 C89 H89 120.4
C90 C89 H89 120.4
N11 C90 C89 121.8(4)
N11 C90 C91 115.8(4)
C89 C90 C91 122.4(5)
C92 C91 O15 123.2(4)
C92 C91 C90 123.9(5)
O15 C91 C90 112.9(4)
C91 C92 C93 127.8(5)
C91 C92 H92 116.1
C93 C92 H92 116.1
C92 C93 N12 120.7(4)
C92 C93 C94 119.7(5)
N12 C93 C94 119.6(4)
C93 C94 H94B 109.5
C93 C94 H94C 109.5
H94B C94 H94C 109.5
C93 C94 H94A 109.5
H94B C94 H94A 109.5
H94C C94 H94A 109.5
C96 C95 C100 120.0
C96 C95 N12 121.9(2)
C100 C95 N12 118.1(2)
C95 C96 C97 120.0
C95 C96 H96 122.9
C97 C96 H96 116.8
C98 C97 C96 120.0
C98 C97 H97 120.0
C96 C97 H97 120.0
C97 C98 C99 120.0
C97 C98 H98 120.0
C99 C98 H98 120.0
C98 C99 C100 120.0
C98 C99 H99 120.0
C100 C99 H99 120.0
O16 C100 C99 120.7(2)
O16 C100 C95 119.1(2)
C99 C100 C95 120.0
O17 C101 C102 122.3(2)
O17 C101 C106 117.6(2)
C102 C101 C106 120.0
C103 C102 C101 120.0
C103 C102 H102 120.0
C101 C102 H102 120.0
C102 C103 C104 120.0
C102 C103 H103 120.0
C104 C103 H103 120.0
C103 C104 C105 120.0
C103 C104 H104 120.0
C105 C104 H104 120.0
C106 C105 C104 120.0
C106 C105 H105 120.0
C104 C105 H105 120.0
N13 C106 C105 123.1(2)
N13 C106 C101 116.9(2)
C105 C106 C101 120.0
C108 C107 H10A 109.5
C108 C107 H10B 109.5
H10A C107 H10B 109.5
C108 C107 H10C 109.5
H10A C107 H10C 109.5
H10B C107 H10C 109.5
N13 C108 C109 118.4(5)
N13 C108 C107 121.6(5)
C109 C108 C107 120.0(5)
C110 C109 C108 124.7(5)
C110 C109 H109 117.7
C108 C109 H109 117.7
O18 C110 C109 122.0(4)
O18 C110 C111 116.3(4)
C109 C110 C111 121.7(5)
N14 C111 C112 119.9(5)
N14 C111 C110 114.0(4)
C112 C111 C110 126.1(5)
C113 C112 C111 120.4(6)
C113 C112 H112 119.8
C111 C112 H112 119.8
C112 C113 C114 118.0(6)
C112 C113 H113 121.0
C114 C113 H113 121.0
C115 C114 C113 118.3(5)
C115 C114 H114 120.9
C113 C114 H114 120.9
N14 C115 C114 123.2(5)
N14 C115 C116 113.1(4)
C114 C115 C116 123.7(5)
O19 C116 C117 123.0(5)
O19 C116 C115 117.1(4)
C117 C116 C115 119.8(4)
C118 C117 C116 125.2(5)
C118 C117 H117 117.4
C116 C117 H117 117.4
N15 C118 C117 121.0(4)
N15 C118 C119 120.0(5)
C117 C118 C119 118.9(5)
C118 C119 H11A 109.5
C118 C119 H11B 109.5
H11A C119 H11B 109.5
C118 C119 H11C 109.5
H11A C119 H11C 109.5
H11B C119 H11C 109.5
C121 C120 C125 121.7(5)
C121 C120 N15 124.3(5)
C125 C120 N15 113.8(4)
C120 C121 C122 119.4(5)
C120 C121 H121 120.3
C122 C121 H121 120.3
C121 C122 C123 121.6(5)
C121 C122 H122 119.2
C123 C122 H122 119.2
C124 C123 C122 119.7(5)
C124 C123 H123 120.1
C122 C123 H123 120.1
C123 C124 C125 119.4(5)
C123 C124 H124 120.3
C125 C124 H124 120.3
O20 C125 C120 121.9(5)
O20 C125 C124 120.0(4)
C120 C125 C124 118.0(4)
O21 C126 C127 123.5(4)
O21 C126 C131 119.7(4)
C127 C126 C131 116.8(4)
C128 C127 C126 121.6(5)
C128 C127 H127 119.2
C126 C127 H127 119.2
C127 C128 C129 122.4(5)
C127 C128 H128 118.8
C129 C128 H128 118.8
C130 C129 C128 115.2(5)
C130 C129 H129 122.4
C128 C129 H129 122.4
C131 C130 C129 123.9(5)
C131 C130 H130 118.0
C129 C130 H130 118.0
C130 C131 N16 124.8(4)
C130 C131 C126 119.6(5)
N16 C131 C126 115.3(4)
C133 C132 H13A 109.5
C133 C132 H13B 109.5
H13A C132 H13B 109.5
C133 C132 H13C 109.5
H13A C132 H13C 109.5
H13B C132 H13C 109.5
N16 C133 C134 119.7(4)
N16 C133 C132 122.7(4)
C134 C133 C132 117.6(4)
C135 C134 C133 125.0(5)
C135 C134 H134 117.5
C133 C134 H134 117.5
O22 C135 C134 123.7(4)
O22 C135 C136 115.4(4)
C134 C135 C136 120.8(4)
N17 C136 C137 124.2(5)
N17 C136 C135 112.6(4)
C137 C136 C135 123.2(5)
C136 C137 C138 116.2(5)
C136 C137 H137 121.9
C138 C137 H137 121.9
C139 C138 C137 121.8(5)
C139 C138 H138 119.1
C137 C138 H138 119.1
C138 C139 C140 117.3(5)
C138 C139 H139 121.4
C140 C139 H139 121.4
N17 C140 C139 122.2(4)
N17 C140 C141 112.1(4)
C139 C140 C141 125.6(4)
O23 C141 C142 122.9(4)
O23 C141 C140 116.9(4)
C142 C141 C140 120.1(4)
C141 C142 C143 124.1(5)
C141 C142 H142 118.0
C143 C142 H142 118.0
N18 C143 C142 120.2(4)
N18 C143 C144 120.2(4)
C142 C143 C144 119.6(5)
C143 C144 H14A 109.5
C143 C144 H14B 109.5
H14A C144 H14B 109.5
C143 C144 H14C 109.5
H14A C144 H14C 109.5
H14B C144 H14C 109.5
C146 C145 N18 123.7(4)
C146 C145 C150 120.9(5)
N18 C145 C150 115.3(4)
C147 C146 C145 121.5(5)
C147 C146 H146 119.2
C145 C146 H146 119.2
C146 C147 C148 118.8(5)
C146 C147 H147 120.6
C148 C147 H147 120.6
C149 C148 C147 120.9(5)
C149 C148 H148 119.6
C147 C148 H148 119.6
C148 C149 C150 121.9(5)
C148 C149 H149 119.0
C150 C149 H149 119.0
O24 C150 C145 120.4(4)
O24 C150 C149 123.5(4)
C145 C150 C149 116.0(4)
O25 C151 C152 126.8(5)
O25 C151 C156 118.0(4)
C152 C151 C156 115.2(5)
C153 C152 C151 122.8(6)
C153 C152 H152 118.6
C151 C152 H152 118.6
C152 C153 C154 121.7(6)
C152 C153 H153 119.2
C154 C153 H153 119.2
C153 C154 C155 121.1(5)
C153 C154 H154 119.5
C155 C154 H154 119.5
C154 C155 C156 118.1(6)
C154 C155 H155 120.9
C156 C155 H155 120.9
C155 C156 N19 124.8(5)
C155 C156 C151 121.1(5)
N19 C156 C151 114.0(4)
C158 C157 H15A 109.5
C158 C157 H15B 109.5
H15A C157 H15B 109.5
C158 C157 H15C 109.5
H15A C157 H15C 109.5
H15B C157 H15C 109.5
N19 C158 C159 121.3(5)
N19 C158 C157 119.6(5)
C159 C158 C157 119.1(5)
C158 C159 C160 124.4(5)
C158 C159 H159 117.8
C160 C159 H159 117.8
O26 C160 C159 121.4(5)
O26 C160 C161 115.3(5)
C159 C160 C161 123.2(5)
C162 C161 N20 122.6(5)
C162 C161 C160 125.2(5)
N20 C161 C160 112.2(4)
C161 C162 C163 118.8(6)
C161 C162 H162 120.6
C163 C162 H162 120.6
C162 C163 C164 120.6(6)
C162 C163 H163 119.7
C164 C163 H163 119.7
C163 C164 C165 118.5(6)
C163 C164 H164 120.7
C165 C164 H164 120.7
N20 C165 C164 120.2(5)
N20 C165 C166 111.7(4)
C164 C165 C166 127.8(5)
O27 C166 C167 120.3(5)
O27 C166 C165 117.3(4)
C167 C166 C165 122.4(5)
C166 C167 C168 125.3(6)
C166 C167 H167 117.4
C168 C167 H167 117.4
N21 C168 C167 119.6(5)
N21 C168 C169 121.7(5)
C167 C168 C169 118.6(6)
C168 C169 H16A 109.5
C168 C169 H16B 109.5
H16A C169 H16B 109.5
C168 C169 H16C 109.5
H16A C169 H16C 109.5
H16B C169 H16C 109.5
C175 C170 C171 121.1(7)
C175 C170 N21 117.6(6)
C171 C170 N21 121.1(6)
C172 C171 C170 119.5(7)
C172 C171 H171 120.2
C170 C171 H171 120.2
C171 C172 C173 118.3(8)
C171 C172 H172 120.8
C173 C172 H172 120.8
C174 C173 C172 122.4(8)
C174 C173 H173 118.8
C172 C173 H173 118.8
C175 C174 C173 120.4(8)
C175 C174 H174 119.8
C173 C174 H174 119.8
O28 C175 C174 120.4(7)
O28 C175 C170 121.0(6)
C174 C175 C170 118.3(8)
O29 C176 C177 124.3(4)
O29 C176 C181 119.3(4)
C177 C176 C181 116.4(4)
C178 C177 C176 122.1(5)
C178 C177 H177 118.9
C176 C177 H177 118.9
C177 C178 C179 121.7(6)
C177 C178 H178 119.2
C179 C178 H178 119.2
C178 C179 C180 116.8(5)
C178 C179 H179 121.6
C180 C179 H179 121.6
C181 C180 C179 121.9(5)
C181 C180 H180 119.1
C179 C180 H180 119.1
C180 C181 N22 124.1(5)
C180 C181 C176 120.8(5)
N22 C181 C176 113.8(4)
C183 C182 H18A 109.5
C183 C182 H18B 109.5
H18A C182 H18B 109.5
C183 C182 H18C 109.5
H18A C182 H18C 109.5
H18B C182 H18C 109.5
N22 C183 C184 121.2(4)
N22 C183 C182 120.6(4)
C184 C183 C182 118.2(5)
C185 C184 C183 123.5(5)
C185 C184 H184 118.3
C183 C184 H184 118.3
O30 C185 C184 123.3(5)
O30 C185 C186 113.0(5)
C184 C185 C186 123.7(5)
C187 C186 N23 121.7(5)
C187 C186 C185 123.3(5)
N23 C186 C185 115.0(4)
C186 C187 C188 118.6(6)
C186 C187 H187 120.7
C188 C187 H187 120.7
C187 C188 C189 119.5(6)
C187 C188 H188 120.2
C189 C188 H188 120.2
C190 C189 C188 118.8(5)
C190 C189 H189 120.6
C188 C189 H189 120.6
N23 C190 C189 122.3(5)
N23 C190 C191 112.3(4)
C189 C190 C191 125.4(5)
O31 C191 C192 121.4(5)
O31 C191 C190 116.9(4)
C192 C191 C190 121.7(5)
C191 C192 C193 125.5(5)
C191 C192 H192 117.3
C193 C192 H192 117.3
N24 C193 C192 120.9(5)
N24 C193 C194 120.5(5)
C192 C193 C194 118.4(5)
C193 C194 H19D 109.5
C193 C194 H19E 109.5
H19D C194 H19E 109.5
C193 C194 H19F 109.5
H19D C194 H19F 109.5
H19E C194 H19F 109.5
N24 C195 C196 123.4(6)
N24 C195 C200 116.6(6)
C196 C195 C200 120.0
C195 C196 C197 120.0
C195 C196 H196 120.0
C197 C196 H196 120.0
C198 C197 C196 120.0
C198 C197 H197 120.0
C196 C197 H197 120.0
C199 C198 C197 120.0
C199 C198 H198 120.0
C197 C198 H198 120.0
C198 C199 C200 120.0
C198 C199 H199 120.0
C200 C199 H199 120.0
O32 C200 C199 123.3(6)
O32 C200 C195 116.7(6)
C199 C200 C195 120.0
C202 C201 H20A 109.5
C202 C201 H20B 109.5
H20A C201 H20B 109.5
C202 C201 H20C 109.5
H20A C201 H20C 109.5
H20B C201 H20C 109.5
O39 C202 C203 126.6(5)
O39 C202 C201 110.8(5)
C203 C202 C201 122.5(5)
C204 C203 C202 124.6(5)
C204 C203 H203 117.7
C202 C203 H203 117.7
O40 C204 C203 126.2(5)
O40 C204 C205 114.1(5)
C203 C204 C205 119.5(5)
C204 C205 H20D 109.5
C204 C205 H20E 109.5
H20D C205 H20E 109.5
C204 C205 H20F 109.5
H20D C205 H20F 109.5
H20E C205 H20F 109.5
C207 C206 H20G 109.5
C207 C206 H20H 109.5
H20G C206 H20H 109.5
C207 C206 H20I 109.5
H20G C206 H20I 109.5
H20H C206 H20I 109.5
O41 C207 C208 125.0(5)
O41 C207 C206 114.3(5)
C208 C207 C206 120.7(5)
C207 C208 C209 125.5(5)
C207 C208 H208 117.2
C209 C208 H208 117.2
O42 C209 C208 125.5(5)
O42 C209 C210 113.4(5)
C208 C209 C210 121.0(5)
C209 C210 H21A 109.5
C209 C210 H21B 109.5
H21A C210 H21B 109.5
C209 C210 H21C 109.5
H21A C210 H21C 109.5
H21B C210 H21C 109.5
O46 Cl1 O43 119.7(4)
O46 Cl1 O44 111.0(4)
O43 Cl1 O44 115.4(4)
O46 Cl1 O45 106.5(5)
O43 Cl1 O45 102.6(4)
O44 Cl1 O45 98.4(4)
O48 Cl2 O50 110.7(3)
O48 Cl2 O49 110.4(3)
O50 Cl2 O49 112.2(2)
O48 Cl2 O47 101.0(3)
O50 Cl2 O47 109.0(3)
O49 Cl2 O47 113.0(3)
O51 Cl3 O54 105.8(4)
O51 Cl3 O53 110.8(4)
O54 Cl3 O53 121.2(4)
O51 Cl3 O52 110.2(4)
O54 Cl3 O52 108.7(4)
O53 Cl3 O52 99.9(4)
O56 Cl4 O58 113.4(5)
O56 Cl4 O55 96.1(5)
O58 Cl4 O55 123.0(5)
O56 Cl4 O57 132.0(5)
O58 Cl4 O57 98.3(5)
O55 Cl4 O57 95.4(5)
C8 N1 C6 133.4(3)
C8 N1 H1 113.3
C6 N1 H1 113.3
C15 N2 C11 121.9(3)
C15 N2 Tb1 119.3(2)
C11 N2 Tb1 118.7(2)
C18 N3 C20 127.4(3)
C18 N3 H3A 105.5
C20 N3 H3A 105.8
C33 N4 C31 128.7(3)
C33 N4 H4A 115.7
C31 N4 H4A 115.7
C40 N5 C36 119.4(3)
C40 N5 Tb1 119.5(2)
C36 N5 Tb1 120.9(2)
C43 N6 C45 131.9(3)
C43 N6 H6 114.0
C45 N6 H6 114.0
C58 N7 C56 133.7(3)
C58 N7 H7 113.2
C56 N7 H7 113.2
C61 N8 C65 119.6(3)
C61 N8 Tb2 121.1(2)
C65 N8 Tb2 119.3(2)
C68 N9 C70 133.4(3)
C68 N9 H9A 113.3
C70 N9 H9A 113.3
C83 N10 C81 132.0(3)
C83 N10 H10 114.0
C81 N10 H10 114.0
C90 N11 C86 120.3(3)
C90 N11 Tb3 120.0(2)
C86 N11 Tb3 119.8(2)
C93 N12 C95 134.2(3)
C93 N12 H12A 112.9
C95 N12 H12A 112.9
C108 N13 C106 133.1(3)
C108 N13 H13D 113.5
C106 N13 H13D 113.5
C115 N14 C111 120.1(3)
C115 N14 Tb6 120.6(2)
C111 N14 Tb6 119.3(2)
C118 N15 C120 132.4(3)
C118 N15 H15 113.8
C120 N15 H15 113.8
C133 N16 C131 128.1(3)
C133 N16 H16 115.9
C131 N16 H16 115.9
C136 N17 C140 118.3(3)
C136 N17 Tb7 121.0(2)
C140 N17 Tb7 120.5(2)
C143 N18 C145 134.1(3)
C143 N18 H18 113.0
C145 N18 H18 113.0
C158 N19 C156 134.8(3)
C158 N19 H19 112.6
C156 N19 H19 112.6
C165 N20 C161 119.2(3)
C165 N20 Tb8 119.7(3)
C161 N20 Tb8 120.8(2)
C168 N21 C170 125.9(3)
C168 N21 H21D 117.1
C170 N21 H21D 117.1
C183 N22 C181 131.4(3)
C183 N22 H22A 114.3
C181 N22 H22A 114.3
C190 N23 C186 118.9(3)
C190 N23 Tb8 121.2(2)
C186 N23 Tb8 119.8(2)
C193 N24 C195 124.6(4)
C193 N24 H24A 103.5
C195 N24 H24A 107.1
C1 O1 Tb2 137.7(2)
C10 O2 Tb1 127.3(2)
C16 O3 Tb1 126.0(2)
C25 O4 H4X 108.8
C26 O5 H5D 109.3
C35 O6 Tb1 127.0(2)
C41 O7 Tb1 127.6(2)
C50 O8 Tb3 137.9(2)
C51 O9 Tb6 132.8(2)
C51 O9 Tb5 122.7(2)
Tb6 O9 Tb5 96.84(10)
C60 O10 Tb2 126.6(2)
C66 O11 Tb2 127.2(2)
C75 O12 Tb1 137.2(2)
C76 O13 Tb1 132.4(2)
C85 O14 Tb3 127.3(2)
C91 O15 Tb3 125.9(2)
C100 O16 Tb7 132.21(18)
C100 O16 Tb4 124.32(17)
Tb7 O16 Tb4 96.60(11)
C101 O17 Tb8 143.6(2)
C110 O18 Tb6 126.8(2)
C116 O19 Tb6 124.8(2)
C125 O20 Tb2 128.9(2)
C125 O20 Tb4 125.7(2)
Tb2 O20 Tb4 96.92(11)
C126 O21 Tb3 132.5(2)
C126 O21 Tb5 124.3(2)
Tb3 O21 Tb5 96.45(10)
C135 O22 Tb7 126.5(2)
C141 O23 Tb7 126.9(2)
C150 O24 Tb8 134.6(2)
C151 O25 Tb6 136.6(2)
C160 O26 Tb8 126.8(3)
C166 O27 Tb8 123.4(3)
C175 O28 H28X 105.0
C176 O29 Tb7 137.6(2)
C185 O30 Tb8 128.6(2)
C191 O31 Tb8 125.8(2)
C200 O32 H32G 120.9
Tb2 O33 Tb3 103.77(11)
Tb2 O33 Tb4 100.11(12)
Tb3 O33 Tb4 120.93(13)
Tb2 O33 H33 110.3
Tb3 O33 H33 110.3
Tb4 O33 H33 110.3
Tb2 O34 Tb3 103.83(12)
Tb2 O34 Tb5 119.56(13)
Tb3 O34 Tb5 100.20(11)
Tb2 O34 H34A 110.8
Tb3 O34 H34A 110.8
Tb5 O34 H34A 110.8
Tb4 O35 Tb5 111.91(13)
Tb4 O35 Tb6 105.58(12)
Tb5 O35 Tb6 89.54(11)
Tb4 O35 Tb2 86.95(11)
Tb5 O35 Tb2 102.08(12)
Tb6 O35 Tb2 158.52(13)
Tb4 O35 H35X 124.1
Tb5 O35 H35X 118.1
Tb6 O35 H35X 98.4
Tb2 O35 H35X 60.2
Tb5 O36 Tb4 113.66(13)
Tb5 O36 Tb7 103.73(12)
Tb4 O36 Tb7 87.84(11)
Tb5 O36 H36X 117.2
Tb4 O36 H36X 124.6
Tb7 O36 H36X 60.4
Tb6 O37 Tb7 104.17(11)
Tb6 O37 Tb4 118.69(12)
Tb7 O37 Tb4 99.43(10)
Tb6 O37 H37X 105.1
Tb7 O37 H37X 115.0
Tb4 O37 H37X 114.3
Tb7 O38 Tb5 120.21(13)
Tb7 O38 Tb6 103.49(11)
Tb5 O38 Tb6 99.48(11)
Tb7 O38 H38A 110.9
Tb5 O38 H38A 110.9
Tb6 O38 H38A 110.9
C202 O39 Tb5 134.2(3)
C204 O40 Tb5 134.2(3)
C207 O41 Tb4 134.2(3)
C209 O42 Tb4 134.9(3)
Tb2 O1W Tb3 90.35(9)
Tb2 O1W H11 113.5
Tb3 O1W H11 112.9
Tb2 O1W H12 113.8
Tb3 O1W H12 113.8
H11 O1W H12 111.1
Tb6 O2W Tb7 90.11(9)
Tb6 O2W H21 113.5
Tb7 O2W H21 113.2
Tb6 O2W H22 114.1
Tb7 O2W H22 113.5
H21 O2W H22 111.1

loop_
_geom_bond_atom_site_label_1
_geom_bond_atom_site_label_2
_geom_bond_distance
Tb1 O12 2.225(3)
Tb1 O13 2.248(3)
Tb1 O3 2.375(3)
Tb1 O6 2.378(3)
Tb1 O2 2.395(3)
Tb1 O7 2.394(3)
Tb1 N2 2.548(3)
Tb1 N5 2.555(4)
Tb2 O1 2.240(3)
Tb2 O34 2.369(3)
Tb2 O11 2.374(3)
Tb2 O33 2.373(3)
Tb2 O10 2.401(3)
Tb2 O20 2.415(3)
Tb2 N8 2.555(4)
Tb2 O1W 2.628(3)
Tb2 O35 2.895(4)
Tb3 O8 2.261(3)
Tb3 O14 2.368(3)
Tb3 O33 2.368(3)
Tb3 O34 2.369(3)
Tb3 O15 2.398(3)
Tb3 O21 2.414(3)
Tb3 N11 2.544(4)
Tb3 O1W 2.630(3)
Tb4 O42 2.309(3)
Tb4 O41 2.344(3)
Tb4 O36 2.356(3)
Tb4 O35 2.368(3)
Tb4 O33 2.377(3)
Tb4 O37 2.396(3)
Tb4 O20 2.450(3)
Tb4 O16 2.463(3)
Tb5 O39 2.306(3)
Tb5 O36 2.343(3)
Tb5 O40 2.344(3)
Tb5 O38 2.369(3)
Tb5 O35 2.379(3)
Tb5 O34 2.391(3)
Tb5 O9 2.455(3)
Tb5 O21 2.482(3)
Tb6 O25 2.252(3)
Tb6 O37 2.360(3)
Tb6 O18 2.381(3)
Tb6 O38 2.387(3)
Tb6 O9 2.397(3)
Tb6 O19 2.426(3)
Tb6 N14 2.573(4)
Tb6 O2W 2.632(3)
Tb6 O35 2.760(4)
Tb7 O29 2.268(3)
Tb7 O38 2.371(3)
Tb7 O37 2.376(3)
Tb7 O23 2.385(3)
Tb7 O16 2.412(3)
Tb7 O22 2.410(3)
Tb7 N17 2.556(4)
Tb7 O2W 2.646(3)
Tb7 O36 2.865(4)
Tb7 H36X 2.5550
Tb8 O24 2.235(3)
Tb8 O17 2.238(3)
Tb8 O27 2.367(3)
Tb8 O31 2.378(3)
Tb8 O26 2.402(3)
Tb8 O30 2.413(3)
Tb8 N20 2.531(4)
Tb8 N23 2.549(4)
C1 O1 1.302(5)
C1 C2 1.387(7)
C1 C6 1.437(7)
C2 C3 1.370(7)
C2 H2 0.9500
C3 C4 1.380(8)
C3 H3 0.9500
C4 C5 1.411(8)
C4 H4 0.9500
C5 C6 1.397(7)
C5 H5 0.9500
C6 N1 1.432(5)
C7 C8 1.520(7)
C7 H7A 0.9800
C7 H7B 0.9800
C7 H7C 0.9800
C8 N1 1.317(5)
C8 C9 1.403(7)
C9 C10 1.393(7)
C9 H9 0.9500
C10 O2 1.264(4)
C10 C11 1.506(7)
C11 N2 1.331(5)
C11 C12 1.429(6)
C12 C13 1.394(7)
C12 H12K 0.9500
C13 C14 1.409(7)
C13 H13 0.9500
C14 C15 1.392(7)
C14 H14 0.9500
C15 N2 1.324(5)
C15 C16 1.497(7)
C16 O3 1.306(5)
C16 C17 1.365(7)
C17 C18 1.392(7)
C17 H17 0.9500
C18 N3 1.311(5)
C18 C19 1.507(7)
C19 H19A 0.9800
C19 H19B 0.9800
C19 H19C 0.9800
C20 C21 1.342(7)
C20 C25 1.428(7)
C20 N3 1.427(6)
C21 C22 1.427(8)
C21 H21K 0.9500
C22 C23 1.387(8)
C22 H22K 0.9500
C23 C24 1.366(8)
C23 H23 0.9500
C24 C25 1.362(7)
C24 H24 0.9500
C25 O4 1.330(5)
C26 C31 1.389(8)
C26 O5 1.377(6)
C26 C27 1.428(9)
C27 C28 1.368(9)
C27 H27 0.9500
C28 C29 1.389(9)
C28 H28 0.9500
C29 C30 1.417(8)
C29 H29 0.9500
C30 C31 1.341(8)
C30 H30 0.9500
C31 N4 1.426(6)
C32 C33 1.472(7)
C32 H32A 0.9800
C32 H32B 0.9800
C32 H32C 0.9800
C33 N4 1.309(6)
C33 C34 1.438(7)
C34 C35 1.359(7)
C34 H34 0.9500
C35 O6 1.282(5)
C35 C36 1.515(7)
C36 N5 1.341(5)
C36 C37 1.355(6)
C37 C38 1.390(7)
C37 H37 0.9500
C38 C39 1.389(7)
C38 H38 0.9500
C39 C40 1.388(7)
C39 H39 0.9500
C40 N5 1.328(5)
C40 C41 1.493(7)
C41 O7 1.264(5)
C41 C42 1.380(7)
C42 C43 1.425(7)
C42 H42 0.9500
C43 N6 1.315(5)
C43 C44 1.465(7)
C44 H44A 0.9800
C44 H44B 0.9800
C44 H44C 0.9800
C45 C46 1.383(7)
C45 N6 1.420(5)
C45 C50 1.434(7)
C46 C47 1.392(8)
C46 H46 0.9500
C47 C48 1.373(9)
C47 H47 0.9500
C48 C49 1.354(7)
C48 H48 0.9500
C49 C50 1.398(7)
C49 H49 0.9500
C50 O8 1.307(5)
C51 O9 1.351(5)
C51 C56 1.389(7)
C51 C52 1.412(7)
C52 C53 1.361(7)
C52 H52 0.9500
C53 C54 1.395(8)
C53 H53 0.9500
C54 C55 1.354(8)
C54 H54 0.9500
C55 C56 1.396(7)
C55 H55 0.9500
C56 N7 1.422(5)
C57 C58 1.503(7)
C57 H57A 0.9800
C57 H57B 0.9800
C57 H57C 0.9800
C58 N7 1.331(5)
C58 C59 1.381(7)
C59 C60 1.370(7)
C59 H59 0.9500
C60 O10 1.307(5)
C60 C61 1.514(7)
C61 N8 1.301(5)
C61 C62 1.412(7)
C62 C63 1.379(8)
C62 H62 0.9500
C63 C64 1.378(8)
C63 H63 0.9500
C64 C65 1.397(7)
C64 H64 0.9500
C65 N8 1.364(5)
C65 C66 1.470(7)
C66 O11 1.293(5)
C66 C67 1.405(7)
C67 C68 1.405(7)
C67 H67 0.9500
C68 N9 1.293(5)
C68 C69 1.507(7)
C69 H69A 0.9800
C69 H69B 0.9800
C69 H69C 0.9800
C70 C71 1.375(7)
C70 C75 1.416(7)
C70 N9 1.422(5)
C71 C72 1.385(8)
C71 H71 0.9500
C72 C73 1.407(8)
C72 H72 0.9500
C73 C74 1.374(7)
C73 H73 0.9500
C74 C75 1.401(7)
C74 H74 0.9500
C75 O12 1.348(5)
C76 O13 1.334(5)
C76 C77 1.388(7)
C76 C81 1.423(7)
C77 C78 1.347(7)
C77 H77 0.9500
C78 C79 1.390(7)
C78 H78 0.9500
C79 C80 1.342(8)
C79 H79 0.9500
C80 C81 1.391(7)
C80 H80 0.9500
C81 N10 1.406(5)
C82 C83 1.482(7)
C82 H82A 0.9800
C82 H82B 0.9800
C82 H82C 0.9800
C83 N10 1.334(5)
C83 C84 1.366(7)
C84 C85 1.415(7)
C84 H84 0.9500
C85 O14 1.273(5)
C85 C86 1.502(7)
C86 N11 1.345(5)
C86 C87 1.397(7)
C87 C88 1.376(7)
C87 H87 0.9500
C88 C89 1.388(7)
C88 H88 0.9500
C89 C90 1.386(7)
C89 H89 0.9500
C90 N11 1.328(5)
C90 C91 1.481(7)
C91 C92 1.339(6)
C91 O15 1.336(5)
C92 C93 1.365(7)
C92 H92 0.9500
C93 N12 1.374(5)
C93 C94 1.510(7)
C94 H94B 0.9800
C94 H94C 0.9800
C94 H94A 0.9800
C95 C96 1.3900
C95 C100 1.3900
C95 N12 1.400(4)
C96 C97 1.3900
C96 H96 0.9215
C97 C98 1.3900
C97 H97 0.9500
C98 C99 1.3900
C98 H98 0.9500
C99 C100 1.3900
C99 H99 0.9500
C100 O16 1.364(3)
C101 O17 1.360(3)
C101 C102 1.3900
C101 C106 1.3900
C102 C103 1.3900
C102 H102 0.9500
C103 C104 1.3900
C103 H103 0.9500
C104 C105 1.3900
C104 H104 0.9500
C105 C106 1.3900
C105 H105 0.9500
C106 N13 1.377(4)
C107 C108 1.470(7)
C107 H10A 0.9800
C107 H10B 0.9800
C107 H10C 0.9800
C108 N13 1.328(6)
C108 C109 1.415(7)
C109 C110 1.413(7)
C109 H109 0.9500
C110 O18 1.295(5)
C110 C111 1.460(7)
C111 N14 1.343(5)
C111 C112 1.397(7)
C112 C113 1.372(8)
C112 H112 0.9500
C113 C114 1.391(8)
C113 H113 0.9500
C114 C115 1.388(7)
C114 H114 0.9500
C115 N14 1.301(5)
C115 C116 1.496(7)
C116 O19 1.252(5)
C116 C117 1.409(7)
C117 C118 1.387(7)
C117 H117 0.9500
C118 N15 1.341(6)
C118 C119 1.467(7)
C119 H11A 0.9800
C119 H11B 0.9800
C119 H11C 0.9800
C120 C121 1.363(6)
C120 C125 1.397(7)
C120 N15 1.400(5)
C121 C122 1.368(7)
C121 H121 0.9500
C122 C123 1.385(7)
C122 H122 0.9500
C123 C124 1.382(7)
C123 H123 0.9500
C124 C125 1.426(7)
C124 H124 0.9500
C125 O20 1.359(5)
C126 O21 1.346(5)
C126 C127 1.366(6)
C126 C131 1.444(6)
C127 C128 1.364(7)
C127 H127 0.9500
C128 C129 1.416(7)
C128 H128 0.9500
C129 C130 1.368(7)
C129 H129 0.9500
C130 C131 1.356(6)
C130 H130 0.9500
C131 N16 1.422(5)
C132 C133 1.497(7)
C132 H13A 0.9800
C132 H13B 0.9800
C132 H13C 0.9800
C133 N16 1.317(5)
C133 C134 1.388(7)
C134 C135 1.376(6)
C134 H134 0.9500
C135 O22 1.281(5)
C135 C136 1.528(7)
C136 N17 1.335(5)
C136 C137 1.369(7)
C137 C138 1.392(7)
C137 H137 0.9500
C138 C139 1.375(7)
C138 H138 0.9500
C139 C140 1.388(7)
C139 H139 0.9500
C140 N17 1.350(5)
C140 C141 1.489(7)
C141 O23 1.285(5)
C141 C142 1.392(6)
C142 C143 1.403(7)
C142 H142 0.9500
C143 N18 1.290(5)
C143 C144 1.504(7)
C144 H14A 0.9800
C144 H14B 0.9800
C144 H14C 0.9800
C145 C146 1.395(6)
C145 N18 1.398(5)
C145 C150 1.418(7)
C146 C147 1.369(7)
C146 H146 0.9500
C147 C148 1.395(7)
C147 H147 0.9500
C148 C149 1.372(7)
C148 H148 0.9500
C149 C150 1.420(7)
C149 H149 0.9500
C150 O24 1.298(5)
C151 O25 1.289(5)
C151 C152 1.412(7)
C151 C156 1.455(7)
C152 C153 1.343(7)
C152 H152 0.9500
C153 C154 1.360(8)
C153 H153 0.9500
C154 C155 1.396(8)
C154 H154 0.9500
C155 C156 1.415(7)
C155 H155 0.9500
C156 N19 1.404(5)
C157 C158 1.497(7)
C157 H15A 0.9800
C157 H15B 0.9800
C157 H15C 0.9800
C158 N19 1.318(5)
C158 C159 1.370(7)
C159 C160 1.397(8)
C159 H159 0.9500
C160 O26 1.285(5)
C160 C161 1.496(8)
C161 C162 1.367(7)
C161 N20 1.373(6)
C162 C163 1.366(8)
C162 H162 0.9500
C163 C164 1.399(8)
C163 H163 0.9500
C164 C165 1.416(7)
C164 H164 0.9500
C165 N20 1.351(5)
C165 C166 1.494(8)
C166 O27 1.290(6)
C166 C167 1.381(8)
C167 C168 1.396(8)
C167 H167 0.9500
C168 N21 1.309(6)
C168 C169 1.530(7)
C169 H16A 0.9800
C169 H16B 0.9800
C169 H16C 0.9800
C170 C175 1.410(9)
C170 C171 1.414(9)
C170 N21 1.421(6)
C171 C172 1.370(9)
C171 H171 0.9500
C172 C173 1.405(10)
C172 H172 0.9500
C173 C174 1.371(11)
C173 H173 0.9500
C174 C175 1.370(10)
C174 H174 0.9500
C175 O28 1.296(8)
C176 O29 1.318(5)
C176 C177 1.402(7)
C176 C181 1.427(7)
C177 C178 1.354(7)
C177 H177 0.9500
C178 C179 1.384(8)
C178 H178 0.9500
C179 C180 1.427(8)
C179 H179 0.9500
C180 C181 1.338(7)
C180 H180 0.9500
C181 N22 1.417(5)
C182 C183 1.487(7)
C182 H18A 0.9800
C182 H18B 0.9800
C182 H18C 0.9800
C183 N22 1.315(5)
C183 C184 1.386(7)
C184 C185 1.369(7)
C184 H184 0.9500
C185 O30 1.294(5)
C185 C186 1.516(7)
C186 C187 1.369(7)
C186 N23 1.360(6)
C187 C188 1.371(8)
C187 H187 0.9500
C188 C189 1.386(8)
C188 H188 0.9500
C189 C190 1.364(7)
C189 H189 0.9500
C190 N23 1.321(5)
C190 C191 1.486(7)
C191 O31 1.293(5)
C191 C192 1.427(7)
C192 C193 1.433(8)
C192 H192 0.9500
C193 N24 1.303(6)
C193 C194 1.528(8)
C194 H19D 0.9800
C194 H19E 0.9800
C194 H19F 0.9800
C195 N24 1.419(5)
C195 C196 1.3900
C195 C200 1.3900
C196 C197 1.3900
C196 H196 0.9500
C197 C198 1.3900
C197 H197 0.9500
C198 C199 1.3900
C198 H198 0.9500
C199 C200 1.3900
C199 H199 0.9500
C200 O32 1.288(7)
C201 C202 1.588(7)
C201 H20A 0.9800
C201 H20B 0.9800
C201 H20C 0.9800
C202 O39 1.271(6)
C202 C203 1.379(7)
C203 C204 1.351(7)
C203 H203 0.9500
C204 O40 1.263(6)
C204 C205 1.543(7)
C205 H20D 0.9800
C205 H20E 0.9800
C205 H20F 0.9800
C206 C207 1.515(7)
C206 H20G 0.9800
C206 H20H 0.9800
C206 H20I 0.9800
C207 O41 1.288(5)
C207 C208 1.382(7)
C208 C209 1.376(7)
C208 H208 0.9500
C209 O42 1.283(6)
C209 C210 1.535(7)
C210 H21A 0.9800
C210 H21B 0.9800
C210 H21C 0.9800
Cl1 O46 1.321(6)
Cl1 O43 1.356(5)
Cl1 O44 1.371(5)
Cl1 O45 1.557(7)
Cl2 O48 1.379(4)
Cl2 O50 1.397(4)
Cl2 O49 1.406(4)
Cl2 O47 1.494(5)
Cl3 O51 1.406(5)
Cl3 O54 1.425(6)
Cl3 O53 1.475(6)
Cl3 O52 1.536(6)
Cl4 O56 1.520(6)
Cl4 O58 1.585(7)
Cl4 O55 1.633(7)
Cl4 O57 1.780(7)
N1 H1 0.8800
N3 H3A 0.9283
N4 H4A 0.8800
N6 H6 0.8800
N7 H7 0.8800
N9 H9A 0.8800
N10 H10 0.8800
N12 H12A 0.8800
N13 H13D 0.8800
N15 H15 0.8800
N16 H16 0.8800
N18 H18 0.8800
N19 H19 0.8800
N21 H21D 0.8800
N22 H22A 0.8800
N24 H24A 0.9291
O4 H4X 0.9913
O5 H5D 0.9905
O28 H28X 0.9743
O32 H32G 0.9854
O33 H33 1.0000
O34 H34A 1.0000
O35 H35X 0.8467
O36 H36X 0.8471
O37 H37X 0.9981
O38 H38A 1.0000
O1W H11 0.9889
O1W H12 0.9888
O2W H21 0.9947
O2W H22 0.9896

loop_
_geom_torsion_atom_site_label_1
_geom_torsion_atom_site_label_2
_geom_torsion_atom_site_label_3
_geom_torsion_atom_site_label_4
_geom_torsion
O1 C1 C2 C3 -178.4(5)
C6 C1 C2 C3 -0.5(8)
C1 C2 C3 C4 -0.3(9)
C2 C3 C4 C5 0.1(10)
C3 C4 C5 C6 0.9(9)
C4 C5 C6 C1 -1.7(9)
C4 C5 C6 N1 -175.4(5)
O1 C1 C6 C5 179.5(5)
C2 C1 C6 C5 1.5(8)
O1 C1 C6 N1 -6.2(6)
C2 C1 C6 N1 175.8(4)
N1 C8 C9 C10 -5.1(7)
C7 C8 C9 C10 176.9(5)
C8 C9 C10 O2 3.7(8)
C8 C9 C10 C11 -175.1(5)
O2 C10 C11 N2 -13.0(6)
C9 C10 C11 N2 165.9(4)
O2 C10 C11 C12 168.8(4)
C9 C10 C11 C12 -12.3(7)
N2 C11 C12 C13 1.4(7)
C10 C11 C12 C13 179.6(5)
C11 C12 C13 C14 0.5(8)
C12 C13 C14 C15 -2.6(8)
C13 C14 C15 N2 3.1(8)
C13 C14 C15 C16 -178.9(5)
N2 C15 C16 O3 -7.8(6)
C14 C15 C16 O3 174.1(4)
N2 C15 C16 C17 173.5(5)
C14 C15 C16 C17 -4.7(8)
O3 C16 C17 C18 9.9(8)
C15 C16 C17 C18 -171.5(5)
C16 C17 C18 N3 -4.2(8)
C16 C17 C18 C19 178.3(5)
C25 C20 C21 C22 -3.5(9)
N3 C20 C21 C22 -179.1(5)
C20 C21 C22 C23 2.4(10)
C21 C22 C23 C24 0.4(10)
C22 C23 C24 C25 -2.0(10)
C23 C24 C25 O4 -179.0(5)
C23 C24 C25 C20 0.9(10)
C21 C20 C25 O4 -178.2(5)
N3 C20 C25 O4 -2.3(7)
C21 C20 C25 C24 1.9(9)
N3 C20 C25 C24 177.7(5)
C31 C26 C27 C28 2.6(9)
O5 C26 C27 C28 -176.8(5)
C26 C27 C28 C29 -2.1(10)
C27 C28 C29 C30 -0.8(10)
C28 C29 C30 C31 3.5(10)
C29 C30 C31 C26 -3.0(9)
C29 C30 C31 N4 172.2(5)
O5 C26 C31 C30 179.4(5)
C27 C26 C31 C30 -0.1(9)
O5 C26 C31 N4 4.3(7)
C27 C26 C31 N4 -175.2(5)
N4 C33 C34 C35 -2.2(9)
C32 C33 C34 C35 -179.5(6)
C33 C34 C35 O6 -1.3(8)
C33 C34 C35 C36 -177.5(5)
O6 C35 C36 N5 0.3(6)
C34 C35 C36 N5 176.7(4)
O6 C35 C36 C37 175.1(4)
C34 C35 C36 C37 -8.4(8)
N5 C36 C37 C38 -3.8(7)
C35 C36 C37 C38 -178.1(5)
C36 C37 C38 C39 2.6(8)
C37 C38 C39 C40 0.4(8)
C38 C39 C40 N5 -2.5(7)
C38 C39 C40 C41 179.2(5)
N5 C40 C41 O7 -9.8(6)
C39 C40 C41 O7 168.7(4)
N5 C40 C41 C42 166.6(4)
C39 C40 C41 C42 -14.9(8)
O7 C41 C42 C43 3.6(8)
C40 C41 C42 C43 -172.5(5)
C41 C42 C43 N6 -7.1(8)
C41 C42 C43 C44 170.9(5)
N6 C45 C46 C47 -174.4(5)
C50 C45 C46 C47 -5.2(9)
C45 C46 C47 C48 3.7(10)
C46 C47 C48 C49 -0.3(10)
C47 C48 C49 C50 -1.7(9)
C48 C49 C50 O8 -177.7(5)
C48 C49 C50 C45 0.2(8)
C46 C45 C50 O8 -178.6(5)
N6 C45 C50 O8 -8.4(6)
C46 C45 C50 C49 3.4(8)
N6 C45 C50 C49 173.6(4)
O9 C51 C52 C53 177.5(5)
C56 C51 C52 C53 -3.1(8)
C51 C52 C53 C54 -2.6(9)
C52 C53 C54 C55 5.4(10)
C53 C54 C55 C56 -2.3(10)
C54 C55 C56 C51 -3.6(9)
C54 C55 C56 N7 -178.8(5)
O9 C51 C56 C55 -174.4(5)
C52 C51 C56 C55 6.2(8)
O9 C51 C56 N7 1.2(7)
C52 C51 C56 N7 -178.3(4)
N7 C58 C59 C60 -2.4(9)
C57 C58 C59 C60 179.9(5)
C58 C59 C60 O10 -0.3(9)
C58 C59 C60 C61 -176.0(5)
O10 C60 C61 N8 -10.3(6)
C59 C60 C61 N8 165.9(4)
O10 C60 C61 C62 171.8(4)
C59 C60 C61 C62 -12.0(8)
N8 C61 C62 C63 3.1(8)
C60 C61 C62 C63 -179.3(5)
C61 C62 C63 C64 -1.2(9)
C62 C63 C64 C65 -1.4(9)
C63 C64 C65 N8 2.4(8)
C63 C64 C65 C66 -176.5(5)
N8 C65 C66 O11 -3.1(6)
C64 C65 C66 O11 175.8(4)
N8 C65 C66 C67 173.4(4)
C64 C65 C66 C67 -7.6(8)
O11 C66 C67 C68 -0.3(8)
C65 C66 C67 C68 -176.7(5)
C66 C67 C68 N9 -5.0(8)
C66 C67 C68 C69 177.4(5)
C75 C70 C71 C72 0.0(9)
N9 C70 C71 C72 -179.4(5)
C70 C71 C72 C73 -1.1(10)
C71 C72 C73 C74 2.0(10)
C72 C73 C74 C75 -1.8(9)
C73 C74 C75 O12 178.3(5)
C73 C74 C75 C70 0.8(8)
C71 C70 C75 O12 -177.6(5)
N9 C70 C75 O12 1.9(6)
C71 C70 C75 C74 0.2(8)
N9 C70 C75 C74 179.6(4)
O13 C76 C77 C78 -178.7(5)
C81 C76 C77 C78 -3.1(8)
C76 C77 C78 C79 3.2(9)
C77 C78 C79 C80 -3.0(10)
C78 C79 C80 C81 2.8(10)
C79 C80 C81 N10 -177.4(5)
C79 C80 C81 C76 -2.7(9)
O13 C76 C81 C80 178.6(4)
C77 C76 C81 C80 2.8(8)
O13 C76 C81 N10 -6.2(6)
C77 C76 C81 N10 178.0(4)
N10 C83 C84 C85 -2.5(8)
C82 C83 C84 C85 177.9(5)
C83 C84 C85 O14 -2.7(8)
C83 C84 C85 C86 176.4(5)
O14 C85 C86 N11 -1.0(6)
C84 C85 C86 N11 179.9(4)
O14 C85 C86 C87 173.7(5)
C84 C85 C86 C87 -5.4(8)
N11 C86 C87 C88 -1.8(9)
C85 C86 C87 C88 -176.1(6)
C86 C87 C88 C89 0.7(10)
C87 C88 C89 C90 0.3(10)
C88 C89 C90 N11 -0.3(8)
C88 C89 C90 C91 177.8(5)
N11 C90 C91 C92 167.7(5)
C89 C90 C91 C92 -10.4(8)
N11 C90 C91 O15 -12.8(6)
C89 C90 C91 O15 169.0(5)
O15 C91 C92 C93 2.5(9)
C90 C91 C92 C93 -178.1(5)
C91 C92 C93 N12 -1.9(9)
C91 C92 C93 C94 179.2(5)
C100 C95 C96 C97 0.0
N12 C95 C96 C97 177.4(3)
C95 C96 C97 C98 0.0
C96 C97 C98 C99 0.0
C97 C98 C99 C100 0.0
C98 C99 C100 O16 175.3(3)
C98 C99 C100 C95 0.0
C96 C95 C100 O16 -175.4(3)
N12 C95 C100 O16 7.1(3)
C96 C95 C100 C99 0.0
N12 C95 C100 C99 -177.5(3)
O17 C101 C102 C103 176.7(3)
C106 C101 C102 C103 0.0
C101 C102 C103 C104 0.0
C102 C103 C104 C105 0.0
C103 C104 C105 C106 0.0
C104 C105 C106 N13 -179.9(3)
C104 C105 C106 C101 0.0
O17 C101 C106 N13 3.1(3)
C102 C101 C106 N13 179.9(3)
O17 C101 C106 C105 -176.8(3)
C102 C101 C106 C105 0.0
N13 C108 C109 C110 -5.5(8)
C107 C108 C109 C110 176.1(5)
C108 C109 C110 O18 2.1(8)
C108 C109 C110 C111 -176.3(5)
O18 C110 C111 N14 -4.5(6)
C109 C110 C111 N14 173.9(4)
O18 C110 C111 C112 173.4(5)
C109 C110 C111 C112 -8.2(8)
N14 C111 C112 C113 2.0(8)
C110 C111 C112 C113 -175.7(5)
C111 C112 C113 C114 -1.9(9)
C112 C113 C114 C115 -0.2(9)
C113 C114 C115 N14 2.4(9)
C113 C114 C115 C116 179.4(5)
N14 C115 C116 O19 -11.7(6)
C114 C115 C116 O19 171.1(5)
N14 C115 C116 C117 165.9(4)
C114 C115 C116 C117 -11.4(8)
O19 C116 C117 C118 0.5(8)
C115 C116 C117 C118 -177.0(5)
C116 C117 C118 N15 -2.2(8)
C116 C117 C118 C119 -179.3(5)
C125 C120 C121 C122 -4.3(8)
N15 C120 C121 C122 179.8(4)
C120 C121 C122 C123 1.4(8)
C121 C122 C123 C124 2.1(8)
C122 C123 C124 C125 -2.8(7)
C121 C120 C125 O20 -173.1(4)
N15 C120 C125 O20 3.2(6)
C121 C120 C125 C124 3.5(7)
N15 C120 C125 C124 179.8(4)
C123 C124 C125 O20 176.7(4)
C123 C124 C125 C120 0.1(7)
O21 C126 C127 C128 177.5(5)
C131 C126 C127 C128 -1.9(8)
C126 C127 C128 C129 -2.6(9)
C127 C128 C129 C130 1.8(9)
C128 C129 C130 C131 3.8(9)
C129 C130 C131 N16 178.5(5)
C129 C130 C131 C126 -8.4(9)
O21 C126 C131 C130 -172.2(4)
C127 C126 C131 C130 7.1(7)
O21 C126 C131 N16 1.5(6)
C127 C126 C131 N16 -179.1(4)
N16 C133 C134 C135 -0.1(8)
C132 C133 C134 C135 -179.0(5)
C133 C134 C135 O22 0.2(9)
C133 C134 C135 C136 -177.6(5)
O22 C135 C136 N17 -11.8(6)
C134 C135 C136 N17 166.2(4)
O22 C135 C136 C137 167.3(5)
C134 C135 C136 C137 -14.8(8)
N17 C136 C137 C138 0.1(8)
C135 C136 C137 C138 -178.9(5)
C136 C137 C138 C139 -0.6(9)
C137 C138 C139 C140 0.9(10)
C138 C139 C140 N17 -0.6(9)
C138 C139 C140 C141 -177.1(5)
N17 C140 C141 O23 2.9(6)
C139 C140 C141 O23 179.7(5)
N17 C140 C141 C142 -179.9(4)
C139 C140 C141 C142 -3.1(8)
O23 C141 C142 C143 -0.7(8)
C140 C141 C142 C143 -177.7(5)
C141 C142 C143 N18 -4.3(8)
C141 C142 C143 C144 177.4(5)
N18 C145 C146 C147 -175.0(5)
C150 C145 C146 C147 0.9(8)
C145 C146 C147 C148 -1.3(8)
C146 C147 C148 C149 0.5(8)
C147 C148 C149 C150 0.8(8)
C146 C145 C150 O24 -179.5(4)
N18 C145 C150 O24 -3.2(6)
C146 C145 C150 C149 0.4(7)
N18 C145 C150 C149 176.6(4)
C148 C149 C150 O24 178.7(4)
C148 C149 C150 C145 -1.2(8)
O25 C151 C152 C153 -178.6(5)
C156 C151 C152 C153 2.2(8)
C151 C152 C153 C154 -2.5(9)
C152 C153 C154 C155 1.2(9)
C153 C154 C155 C156 0.2(9)
C154 C155 C156 N19 -175.6(4)
C154 C155 C156 C151 -0.3(8)
O25 C151 C156 C155 179.9(4)
C152 C151 C156 C155 -0.9(7)
O25 C151 C156 N19 -4.3(6)
C152 C151 C156 N19 175.0(4)
N19 C158 C159 C160 -7.1(9)
C157 C158 C159 C160 173.7(5)
C158 C159 C160 O26 2.2(9)
C158 C159 C160 C161 -174.9(5)
O26 C160 C161 C162 164.0(5)
C159 C160 C161 C162 -18.7(9)
O26 C160 C161 N20 -13.7(6)
C159 C160 C161 N20 163.6(5)
N20 C161 C162 C163 -1.6(9)
C160 C161 C162 C163 -179.1(6)
C161 C162 C163 C164 1.6(10)
C162 C163 C164 C165 -2.5(10)
C163 C164 C165 N20 3.3(8)
C163 C164 C165 C166 176.2(6)
N20 C165 C166 O27 -12.2(6)
C164 C165 C166 O27 174.3(5)
N20 C165 C166 C167 168.3(5)
C164 C165 C166 C167 -5.1(9)
O27 C166 C167 C168 10.5(9)
C165 C166 C167 C168 -170.1(6)
C166 C167 C168 N21 -6.0(9)
C166 C167 C168 C169 171.8(6)
C175 C170 C171 C172 -0.8(9)
N21 C170 C171 C172 -175.5(5)
C170 C171 C172 C173 1.8(10)
C171 C172 C173 C174 -1.3(11)
C172 C173 C174 C175 -0.2(12)
C173 C174 C175 O28 175.5(6)
C173 C174 C175 C170 1.2(11)
C171 C170 C175 O28 -174.9(5)
N21 C170 C175 O28 0.0(8)
C171 C170 C175 C174 -0.7(10)
N21 C170 C175 C174 174.2(6)
O29 C176 C177 C178 -179.6(5)
C181 C176 C177 C178 -1.6(8)
C176 C177 C178 C179 0.2(9)
C177 C178 C179 C180 -2.1(9)
C178 C179 C180 C181 5.9(9)
C179 C180 C181 N22 -173.4(5)
C179 C180 C181 C176 -7.6(9)
O29 C176 C181 C180 -176.6(5)
C177 C176 C181 C180 5.3(8)
O29 C176 C181 N22 -9.4(6)
C177 C176 C181 N22 172.4(4)
N22 C183 C184 C185 -5.1(8)
C182 C183 C184 C185 176.2(5)
C183 C184 C185 O30 5.6(8)
C183 C184 C185 C186 -176.1(5)
O30 C185 C186 C187 174.4(5)
C184 C185 C186 C187 -4.1(8)
O30 C185 C186 N23 -4.6(6)
C184 C185 C186 N23 177.0(4)
N23 C186 C187 C188 -0.5(8)
C185 C186 C187 C188 -179.3(5)
C186 C187 C188 C189 0.8(9)
C187 C188 C189 C190 0.5(9)
C188 C189 C190 N23 -2.4(8)
C188 C189 C190 C191 177.8(5)
N23 C190 C191 O31 -8.1(6)
C189 C190 C191 O31 171.7(5)
N23 C190 C191 C192 168.7(4)
C189 C190 C191 C192 -11.4(8)
O31 C191 C192 C193 7.7(8)
C190 C191 C192 C193 -169.0(5)
C191 C192 C193 N24 -5.5(9)
C191 C192 C193 C194 179.0(5)
N24 C195 C196 C197 -180.0(4)
C200 C195 C196 C197 0.0
C195 C196 C197 C198 0.0
C196 C197 C198 C199 0.0
C197 C198 C199 C200 0.0
C198 C199 C200 O32 -179.6(5)
C198 C199 C200 C195 0.0
N24 C195 C200 O32 -0.4(4)
C196 C195 C200 O32 179.6(5)
N24 C195 C200 C199 180.0(4)
C196 C195 C200 C199 0.0
O39 C202 C203 C204 -3.1(9)
C201 C202 C203 C204 173.1(5)
C202 C203 C204 O40 -1.3(9)
C202 C203 C204 C205 -176.2(5)
O41 C207 C208 C209 2.3(9)
C206 C207 C208 C209 -177.4(5)
C207 C208 C209 O42 -6.3(9)
C207 C208 C209 C210 172.5(5)
C9 C8 N1 C6 173.2(4)
C7 C8 N1 C6 -8.8(7)
C5 C6 N1 C8 -26.6(7)
C1 C6 N1 C8 159.3(4)
C14 C15 N2 C11 -1.2(6)
C16 C15 N2 C11 -179.4(4)
C14 C15 N2 Tb1 178.4(4)
C16 C15 N2 Tb1 0.3(5)
C12 C11 N2 C15 -1.1(6)
C10 C11 N2 C15 -179.4(4)
C12 C11 N2 Tb1 179.3(3)
C10 C11 N2 Tb1 0.9(5)
C17 C18 N3 C20 173.8(4)
C19 C18 N3 C20 -8.7(7)
C21 C20 N3 C18 -48.7(7)
C25 C20 N3 C18 135.6(5)
C34 C33 N4 C31 176.6(5)
C32 C33 N4 C31 -5.9(8)
C30 C31 N4 C33 115.0(6)
C26 C31 N4 C33 -69.7(7)
C39 C40 N5 C36 1.4(6)
C41 C40 N5 C36 180.0(4)
C39 C40 N5 Tb1 -174.4(3)
C41 C40 N5 Tb1 4.2(5)
C37 C36 N5 C40 1.7(6)
C35 C36 N5 C40 176.7(4)
C37 C36 N5 Tb1 177.5(4)
C35 C36 N5 Tb1 -7.5(5)
C42 C43 N6 C45 173.4(4)
C44 C43 N6 C45 -4.6(8)
C46 C45 N6 C43 -31.9(8)
C50 C45 N6 C43 158.2(4)
C59 C58 N7 C56 -178.4(4)
C57 C58 N7 C56 -0.7(7)
C55 C56 N7 C58 -32.7(7)
C51 C56 N7 C58 151.9(4)
C62 C61 N8 C65 -2.1(6)
C60 C61 N8 C65 -179.9(4)
C62 C61 N8 Tb2 179.8(4)
C60 C61 N8 Tb2 2.0(5)
C64 C65 N8 C61 -0.6(6)
C66 C65 N8 C61 178.4(4)
C64 C65 N8 Tb2 177.5(3)
C66 C65 N8 Tb2 -3.4(5)
C67 C68 N9 C70 -175.9(4)
C69 C68 N9 C70 1.8(7)
C71 C70 N9 C68 -41.7(8)
C75 C70 N9 C68 138.9(4)
C84 C83 N10 C81 -177.1(4)
C82 C83 N10 C81 2.5(7)
C80 C81 N10 C83 -36.7(7)
C76 C81 N10 C83 148.3(4)
C89 C90 N11 C86 -0.8(7)
C91 C90 N11 C86 -179.0(4)
C89 C90 N11 Tb3 -178.7(4)
C91 C90 N11 Tb3 3.1(5)
C87 C86 N11 C90 1.9(7)
C85 C86 N11 C90 176.9(4)
C87 C86 N11 Tb3 179.8(4)
C85 C86 N11 Tb3 -5.2(5)
C92 C93 N12 C95 179.1(4)
C94 C93 N12 C95 -2.0(6)
C96 C95 N12 C93 -29.9(5)
C100 C95 N12 C93 147.5(3)
C109 C108 N13 C106 -172.2(4)
C107 C108 N13 C106 6.1(7)
C105 C106 N13 C108 -49.8(5)
C101 C106 N13 C108 130.4(4)
C114 C115 N14 C111 -2.3(6)
C116 C115 N14 C111 -179.6(4)
C114 C115 N14 Tb6 178.5(4)
C116 C115 N14 Tb6 1.2(5)
C112 C111 N14 C115 0.1(6)
C110 C111 N14 C115 178.1(4)
C112 C111 N14 Tb6 179.3(4)
C110 C111 N14 Tb6 -2.7(5)
C117 C118 N15 C120 -178.8(4)
C119 C118 N15 C120 -1.7(7)
C121 C120 N15 C118 -29.8(7)
C125 C120 N15 C118 154.0(4)
C134 C133 N16 C131 -178.6(4)
C132 C133 N16 C131 0.2(7)
C130 C131 N16 C133 -39.2(7)
C126 C131 N16 C133 147.4(4)
C137 C136 N17 C140 0.2(6)
C135 C136 N17 C140 179.2(4)
C137 C136 N17 Tb7 -174.2(4)
C135 C136 N17 Tb7 4.8(5)
C139 C140 N17 C136 0.1(6)
C141 C140 N17 C136 177.1(4)
C139 C140 N17 Tb7 174.6(4)
C141 C140 N17 Tb7 -8.5(5)
C142 C143 N18 C145 179.6(4)
C144 C143 N18 C145 -2.2(7)
C146 C145 N18 C143 -37.4(7)
C150 C145 N18 C143 146.5(4)
C159 C158 N19 C156 174.7(4)
C157 C158 N19 C156 -6.2(7)
C155 C156 N19 C158 -27.5(7)
C151 C156 N19 C158 156.9(4)
C164 C165 N20 C161 -3.2(6)
C166 C165 N20 C161 -177.2(4)
C164 C165 N20 Tb8 170.9(4)
C166 C165 N20 Tb8 -3.1(5)
C162 C161 N20 C165 2.4(7)
C160 C161 N20 C165 -179.8(4)
C162 C161 N20 Tb8 -171.6(4)
C160 C161 N20 Tb8 6.2(5)
C167 C168 N21 C170 172.6(5)
C169 C168 N21 C170 -5.2(8)
C175 C170 N21 C168 119.8(6)
C171 C170 N21 C168 -65.4(7)
C184 C183 N22 C181 172.4(4)
C182 C183 N22 C181 -9.0(7)
C180 C181 N22 C183 -38.9(7)
C176 C181 N22 C183 154.4(4)
C189 C190 N23 C186 2.8(6)
C191 C190 N23 C186 -177.4(4)
C189 C190 N23 Tb8 -178.6(4)
C191 C190 N23 Tb8 1.2(5)
C187 C186 N23 C190 -1.3(6)
C185 C186 N23 C190 177.6(4)
C187 C186 N23 Tb8 -180.0(4)
C185 C186 N23 Tb8 -1.0(5)
C192 C193 N24 C195 173.9(5)
C194 C193 N24 C195 -10.8(7)
C196 C195 N24 C193 -46.7(5)
C200 C195 N24 C193 133.3(4)
C2 C1 O1 Tb2 69.6(6)
C6 C1 O1 Tb2 -108.2(4)
C9 C10 O2 Tb1 -157.4(4)
C11 C10 O2 Tb1 21.5(5)
C17 C16 O3 Tb1 -168.1(3)
C15 C16 O3 Tb1 13.1(5)
C34 C35 O6 Tb1 -168.3(4)
C36 C35 O6 Tb1 8.2(5)
C42 C41 O7 Tb1 -164.4(3)
C40 C41 O7 Tb1 12.0(5)
C49 C50 O8 Tb3 73.4(5)
C45 C50 O8 Tb3 -104.4(5)
C56 C51 O9 Tb6 -108.7(4)
C52 C51 O9 Tb6 70.8(6)
C56 C51 O9 Tb5 109.3(4)
C52 C51 O9 Tb5 -71.3(5)
C59 C60 O10 Tb2 -160.5(4)
C61 C60 O10 Tb2 15.5(5)
C67 C66 O11 Tb2 -167.0(3)
C65 C66 O11 Tb2 9.5(5)
C74 C75 O12 Tb1 60.5(6)
C70 C75 O12 Tb1 -121.9(4)
C77 C76 O13 Tb1 59.2(6)
C81 C76 O13 Tb1 -116.3(4)
C84 C85 O14 Tb3 -173.1(3)
C86 C85 O14 Tb3 7.9(5)
C92 C91 O15 Tb3 -162.1(4)
C90 C91 O15 Tb3 18.5(5)
C99 C100 O16 Tb7 69.8(2)
C95 C100 O16 Tb7 -114.8(2)
C99 C100 O16 Tb4 -74.0(2)
C95 C100 O16 Tb4 101.34(19)
C102 C101 O17 Tb8 54.4(4)
C106 C101 O17 Tb8 -128.9(3)
C109 C110 O18 Tb6 -167.5(3)
C111 C110 O18 Tb6 11.0(5)
C117 C116 O19 Tb6 -159.5(3)
C115 C116 O19 Tb6 18.0(5)
C120 C125 O20 Tb2 -110.2(4)
C124 C125 O20 Tb2 73.3(5)
C120 C125 O20 Tb4 109.3(4)
C124 C125 O20 Tb4 -67.2(5)
C127 C126 O21 Tb3 68.4(6)
C131 C126 O21 Tb3 -112.3(4)
C127 C126 O21 Tb5 -75.7(5)
C131 C126 O21 Tb5 103.6(4)
C134 C135 O22 Tb7 -163.2(4)
C136 C135 O22 Tb7 14.6(5)
C142 C141 O23 Tb7 -172.4(3)
C140 C141 O23 Tb7 4.8(5)
C145 C150 O24 Tb8 -117.7(4)
C149 C150 O24 Tb8 62.5(6)
C152 C151 O25 Tb6 72.4(6)
C156 C151 O25 Tb6 -108.4(4)
C159 C160 O26 Tb8 -160.7(4)
C161 C160 O26 Tb8 16.6(6)
C167 C166 O27 Tb8 -156.6(4)
C165 C166 O27 Tb8 24.0(6)
C177 C176 O29 Tb7 75.7(6)
C181 C176 O29 Tb7 -102.3(4)
C184 C185 O30 Tb8 -172.3(4)
C186 C185 O30 Tb8 9.3(5)
C192 C191 O31 Tb8 -164.4(3)
C190 C191 O31 Tb8 12.4(5)
C203 C202 O39 Tb5 5.2(8)
C201 C202 O39 Tb5 -171.4(3)
C203 C204 O40 Tb5 3.5(9)
C205 C204 O40 Tb5 178.6(4)
C208 C207 O41 Tb4 -1.3(8)
C206 C207 O41 Tb4 178.3(3)
C208 C209 O42 Tb4 9.6(8)
C210 C209 O42 Tb4 -169.4(3)
